data_4338452
loop_
_publ_author_name
'Taniyama, Nobuhiro'
'Ohki, Yasuhiro'
'Tatsumi, Kazuyuki'

_publ_section_title
;
 Synthesis of V/Fe/S Clusters Using Vanadium(III) Thiolate Complexes
 Bearing a Phenoxide-Based Tridentate Ligand.
;
_journal_issue 11
_journal_name_full 'Inorganic chemistry'
_journal_page_first 5438
_journal_page_last 5446
_journal_paper_doi 10.1021/ic4030603
_journal_volume 53
_journal_year 2014
_chemical_formula_moiety 'C52 H71 N O3 P S V'
_chemical_formula_sum 'C52 H71 N O3 P S V'
_chemical_formula_weight 872.11
_space_group_IT_number 14
_symmetry_cell_setting monoclinic
_symmetry_Int_Tables_number 14
_symmetry_space_group_name_Hall '-P 2ybc'
_symmetry_space_group_name_H-M 'P 1 21/c 1'
_atom_sites_solution_hydrogens geom
_atom_sites_solution_primary direct
_atom_sites_solution_secondary difmap
_cell_angle_alpha 90.0000
_cell_angle_beta 114.506(4)
_cell_angle_gamma 90.0000
_cell_formula_units_Z 4
_cell_length_a 16.251(5)
_cell_length_b 21.181(6)
_cell_length_c 16.277(5)
_cell_measurement_reflns_used 12894
_cell_measurement_temperature 173
_cell_measurement_theta_max 27.38
_cell_measurement_theta_min 3.01
_cell_volume 5098(3)
_computing_cell_refinement CrystalClear
_computing_data_collection 'CrystalClear (Rigaku Inc., 2008)'
_computing_data_reduction CrystalClear
_computing_molecular_graphics 'CrystalStructure 4.0'
_computing_publication_material 'CrystalStructure 4.0 (Rigaku, 2010)'
_computing_structure_refinement 'SHELXL97 (Sheldrick, 2008)'
_computing_structure_solution SIR97
_diffrn_ambient_temperature 173
_diffrn_detector_area_resol_mean 7.314
_diffrn_measured_fraction_theta_full 0.990
_diffrn_measured_fraction_theta_max 0.990
_diffrn_measurement_device_type 'Rigaku Saturn70'
_diffrn_measurement_method \w
_diffrn_radiation_type 'Mo K\a'
_diffrn_radiation_wavelength 0.71070
_diffrn_reflns_av_R_equivalents 0.0713
_diffrn_reflns_limit_h_max 20
_diffrn_reflns_limit_h_min -20
_diffrn_reflns_limit_k_max 27
_diffrn_reflns_limit_k_min -27
_diffrn_reflns_limit_l_max 20
_diffrn_reflns_limit_l_min -15
_diffrn_reflns_number 40691
_diffrn_reflns_theta_full 27.37
_diffrn_reflns_theta_max 27.37
_diffrn_standards_number 0
_exptl_absorpt_coefficient_mu 0.306
_exptl_absorpt_correction_T_max 0.997
_exptl_absorpt_correction_T_min 0.922
_exptl_absorpt_correction_type multi-scan
_exptl_absorpt_process_details 'REQAB (Rigaku, 1998)'
_exptl_crystal_colour orange
_exptl_crystal_density_diffrn 1.136
_exptl_crystal_density_method 'not measured'
_exptl_crystal_description plate
_exptl_crystal_F_000 1872.00
_exptl_crystal_size_max 0.100
_exptl_crystal_size_mid 0.100
_exptl_crystal_size_min 0.010
_refine_diff_density_max 0.430
_refine_diff_density_min -0.460
_refine_ls_extinction_method none
_refine_ls_goodness_of_fit_ref 1.074
_refine_ls_hydrogen_treatment constr
_refine_ls_number_parameters 536
_refine_ls_number_reflns 11471
_refine_ls_number_restraints 0
_refine_ls_R_factor_gt 0.0493
_refine_ls_shift/su_max 0.001
_refine_ls_structure_factor_coef Fsqd
_refine_ls_weighting_details 'w = 1/[\s^2^(Fo^2^)+(0.0553P)^2^+2.2280P] where P=(Fo^2^+2Fc^2^)/3'
_refine_ls_weighting_scheme calc
_refine_ls_wR_factor_ref 0.1286
_reflns_number_gt 9283
_reflns_number_total 11471
_reflns_threshold_expression F^2^>2.0\s(F^2^)
_cod_data_source_file ic4030603_si_002.cif
_cod_data_source_block '_(OOO)V(SMes)(HNMe2)'
_cod_depositor_comments 'Adding full bibliography for 4338450--4338455.cif.'
_cod_database_code 4338452

loop_
_symmetry_equiv_pos_site_id
_symmetry_equiv_pos_as_xyz
1 +X,+Y,+Z
2 -X,1/2+Y,1/2-Z
3 -X,-Y,-Z
4 +X,1/2-Y,1/2+Z

loop_
_atom_site_label
_atom_site_type_symbol
_atom_site_fract_x
_atom_site_fract_y
_atom_site_fract_z
_atom_site_U_iso_or_equiv
_atom_site_adp_type
_atom_site_occupancy
_atom_site_symmetry_multiplicity
_atom_site_calc_flag
_atom_site_refinement_flags
V(1) V 0.23752(2) 0.064011(13) 0.647869(19) 0.02112(9) Uani 1.0 4 d .
S(1) S 0.22232(4) -0.03860(2) 0.68830(3) 0.03477(13) Uani 1.0 4 d .
P(1) P 0.30639(3) 0.16270(2) 0.78919(3) 0.01965(11) Uani 1.0 4 d .
O(1) O 0.15157(8) 0.13064(6) 0.60534(8) 0.0244(3) Uani 1.0 4 d .
O(2) O 0.34612(8) 0.09503(6) 0.64647(8) 0.0260(3) Uani 1.0 4 d .
O(3) O 0.27367(8) 0.09470(6) 0.77655(8) 0.0236(3) Uani 1.0 4 d .
N(1) N 0.19356(11) 0.03130(8) 0.50770(11) 0.0272(4) Uani 1.0 4 d .
C(1) C 0.15346(11) 0.19126(8) 0.63143(11) 0.0207(4) Uani 1.0 4 d .
C(2) C 0.08730(11) 0.23450(8) 0.57406(11) 0.0219(4) Uani 1.0 4 d .
C(3) C 0.09827(12) 0.29828(8) 0.59734(12) 0.0245(4) Uani 1.0 4 d .
C(4) C 0.16969(13) 0.32288(8) 0.67377(12) 0.0247(4) Uani 1.0 4 d .
C(5) C 0.23015(12) 0.27958(8) 0.73129(12) 0.0241(4) Uani 1.0 4 d .
C(6) C 0.22206(11) 0.21463(8) 0.71226(11) 0.0211(4) Uani 1.0 4 d .
C(7) C 0.00884(12) 0.21202(9) 0.48631(12) 0.0255(4) Uani 1.0 4 d .
C(8) C -0.04521(13) 0.15849(10) 0.50577(13) 0.0314(5) Uani 1.0 4 d .
C(9) C 0.04854(14) 0.18973(10) 0.41952(12) 0.0313(5) Uani 1.0 4 d .
C(10) C -0.05885(14) 0.26528(10) 0.43955(13) 0.0345(5) Uani 1.0 4 d .
C(11) C 0.18185(14) 0.39384(9) 0.69557(14) 0.0333(5) Uani 1.0 4 d .
C(12) C 0.27855(18) 0.41396(11) 0.7146(3) 0.0620(8) Uani 1.0 4 d .
C(13) C 0.1643(2) 0.40638(12) 0.78048(17) 0.0552(7) Uani 1.0 4 d .
C(14) C 0.1162(2) 0.43440(10) 0.61826(17) 0.0540(7) Uani 1.0 4 d .
C(15) C 0.33291(12) 0.18676(8) 0.90395(11) 0.0229(4) Uani 1.0 4 d .
C(16) C 0.41509(14) 0.16782(9) 0.97238(13) 0.0322(5) Uani 1.0 4 d .
C(17) C 0.43347(15) 0.18045(11) 1.06228(13) 0.0369(5) Uani 1.0 4 d .
C(18) C 0.37001(15) 0.21049(10) 1.08465(13) 0.0358(5) Uani 1.0 4 d .
C(19) C 0.28807(15) 0.22849(11) 1.01791(14) 0.0378(5) Uani 1.0 4 d .
C(20) C 0.26908(13) 0.21665(10) 0.92733(13) 0.0317(5) Uani 1.0 4 d .
C(21) C 0.41300(12) 0.13481(8) 0.69758(11) 0.0220(4) Uani 1.0 4 d .
C(22) C 0.49006(12) 0.14263(8) 0.67844(11) 0.0236(4) Uani 1.0 4 d .
C(23) C 0.55348(12) 0.18853(9) 0.72693(12) 0.0264(4) Uani 1.0 4 d .
C(24) C 0.54637(12) 0.22700(8) 0.79431(12) 0.0254(4) Uani 1.0 4 d .
C(25) C 0.47199(12) 0.21652(8) 0.81427(11) 0.0238(4) Uani 1.0 4 d .
C(26) C 0.40634(12) 0.17102(8) 0.76811(11) 0.0211(4) Uani 1.0 4 d .
C(27) C 0.50248(13) 0.10260(9) 0.60510(12) 0.0291(4) Uani 1.0 4 d .
C(28) C 0.50353(15) 0.03224(10) 0.62929(14) 0.0371(5) Uani 1.0 4 d .
C(29) C 0.59236(15) 0.11661(13) 0.59815(16) 0.0452(6) Uani 1.0 4 d .
C(30) C 0.42541(15) 0.11747(10) 0.51166(13) 0.0356(5) Uani 1.0 4 d .
C(31) C 0.61677(13) 0.27784(9) 0.84553(14) 0.0329(5) Uani 1.0 4 d .
C(32) C 0.68264(16) 0.29077(12) 0.80135(19) 0.0510(7) Uani 1.0 4 d .
C(33) C 0.67021(19) 0.25586(13) 0.94343(17) 0.0572(8) Uani 1.0 4 d .
C(34) C 0.56805(15) 0.33998(10) 0.84633(16) 0.0392(5) Uani 1.0 4 d .
C(35) C 0.25882(15) -0.04394(9) 0.80816(13) 0.0315(5) Uani 1.0 4 d .
C(36) C 0.19425(16) -0.05073(10) 0.84372(15) 0.0394(5) Uani 1.0 4 d .
C(37) C 0.22377(19) -0.05796(11) 0.93744(16) 0.0480(6) Uani 1.0 4 d .
C(38) C 0.31532(19) -0.05784(11) 0.99574(15) 0.0471(6) Uani 1.0 4 d .
C(39) C 0.37761(18) -0.05050(10) 0.95827(15) 0.0433(6) Uani 1.0 4 d .
C(40) C 0.35212(15) -0.04271(9) 0.86580(13) 0.0348(5) Uani 1.0 4 d .
C(41) C 0.09460(17) -0.04956(14) 0.78351(19) 0.0549(7) Uani 1.0 4 d .
C(42) C 0.3459(3) -0.06527(14) 1.09698(17) 0.0675(9) Uani 1.0 4 d .
C(43) C 0.42313(16) -0.03181(12) 0.83029(16) 0.0458(6) Uani 1.0 4 d .
C(44) C 0.09653(14) 0.01347(10) 0.46408(14) 0.0357(5) Uani 1.0 4 d .
C(45) C 0.24944(16) -0.01867(11) 0.49224(15) 0.0401(5) Uani 1.0 4 d .
C(46) C -0.09445(18) 0.21393(13) 0.70591(15) 0.0483(6) Uani 1.0 4 d .
C(47) C -0.00510(18) 0.19340(14) 0.73785(16) 0.0521(7) Uani 1.0 4 d .
C(48) C 0.0193(2) 0.13403(15) 0.7747(2) 0.0624(8) Uani 1.0 4 d .
C(49) C -0.0456(3) 0.09418(14) 0.7807(3) 0.0689(9) Uani 1.0 4 d .
C(50) C -0.1346(2) 0.11332(14) 0.7487(3) 0.0645(8) Uani 1.0 4 d .
C(51) C -0.15884(18) 0.17264(13) 0.71102(18) 0.0544(7) Uani 1.0 4 d .
C(52) C -0.1211(3) 0.27921(15) 0.66728(19) 0.0694(9) Uani 1.0 4 d .
H(1) H 0.0544 0.3271 0.5588 0.0294 Uiso 1.0 4 calc R
H(2) H 0.2783 0.2942 0.7849 0.0289 Uiso 1.0 4 calc R
H(3) H 0.4585 0.1463 0.9576 0.0386 Uiso 1.0 4 calc R
H(4) H 0.4900 0.1684 1.1085 0.0443 Uiso 1.0 4 calc R
H(5) H 0.3829 0.2187 1.1462 0.0430 Uiso 1.0 4 calc R
H(6) H 0.2445 0.2490 1.0335 0.0454 Uiso 1.0 4 calc R
H(7) H 0.2125 0.2290 0.8815 0.0381 Uiso 1.0 4 calc R
H(8) H 0.6046 0.1941 0.7136 0.0316 Uiso 1.0 4 calc R
H(9) H 0.4656 0.2408 0.8603 0.0286 Uiso 1.0 4 calc R
H(10) H 0.1802 -0.0631 0.9617 0.0575 Uiso 1.0 4 calc R
H(11) H 0.4402 -0.0508 0.9973 0.0520 Uiso 1.0 4 calc R
H(12) H 0.0396 0.2207 0.7342 0.0625 Uiso 1.0 4 calc R
H(13) H 0.0804 0.1205 0.7960 0.0749 Uiso 1.0 4 calc R
H(14) H -0.0287 0.0535 0.8069 0.0827 Uiso 1.0 4 calc R
H(15) H -0.1791 0.0858 0.7525 0.0774 Uiso 1.0 4 calc R
H(16) H -0.2203 0.1855 0.6883 0.0653 Uiso 1.0 4 calc R
H(17) H -0.0788 0.2847 0.4829 0.0414 Uiso 1.0 4 calc R
H(18) H -0.1112 0.2478 0.3888 0.0414 Uiso 1.0 4 calc R
H(19) H -0.0296 0.2973 0.4173 0.0414 Uiso 1.0 4 calc R
H(20) H -0.0043 0.1236 0.5362 0.0377 Uiso 1.0 4 calc R
H(21) H -0.0924 0.1434 0.4488 0.0377 Uiso 1.0 4 calc R
H(22) H -0.0732 0.1745 0.5446 0.0377 Uiso 1.0 4 calc R
H(23) H 0.0773 0.2255 0.4036 0.0376 Uiso 1.0 4 calc R
H(24) H -0.0001 0.1730 0.3648 0.0376 Uiso 1.0 4 calc R
H(25) H 0.0936 0.1566 0.4480 0.0376 Uiso 1.0 4 calc R
H(26) H 0.4343 0.0928 0.4650 0.0428 Uiso 1.0 4 calc R
H(27) H 0.4261 0.1626 0.4986 0.0428 Uiso 1.0 4 calc R
H(28) H 0.3671 0.1064 0.5122 0.0428 Uiso 1.0 4 calc R
H(29) H 0.4079 -0.0561 0.7747 0.0549 Uiso 1.0 4 calc R
H(30) H 0.4822 -0.0454 0.8756 0.0549 Uiso 1.0 4 calc R
H(31) H 0.4255 0.0132 0.8176 0.0549 Uiso 1.0 4 calc R
H(32) H 0.5552 0.0239 0.6868 0.0445 Uiso 1.0 4 calc R
H(33) H 0.5088 0.0064 0.5817 0.0445 Uiso 1.0 4 calc R
H(34) H 0.4473 0.0216 0.6347 0.0445 Uiso 1.0 4 calc R
H(35) H 0.6424 0.1129 0.6580 0.0542 Uiso 1.0 4 calc R
H(36) H 0.5909 0.1595 0.5751 0.0542 Uiso 1.0 4 calc R
H(37) H 0.6010 0.0863 0.5569 0.0542 Uiso 1.0 4 calc R
H(38) H 0.0808 0.0009 0.4014 0.0428 Uiso 1.0 4 calc R
H(39) H 0.0593 0.0496 0.4651 0.0428 Uiso 1.0 4 calc R
H(40) H 0.0854 -0.0219 0.4969 0.0428 Uiso 1.0 4 calc R
H(41) H 0.2264 -0.0277 0.4275 0.0481 Uiso 1.0 4 calc R
H(42) H 0.2466 -0.0571 0.5245 0.0481 Uiso 1.0 4 calc R
H(43) H 0.3123 -0.0043 0.5145 0.0481 Uiso 1.0 4 calc R
H(44) H 0.5268 0.3330 0.8754 0.0471 Uiso 1.0 4 calc R
H(45) H 0.5336 0.3544 0.7842 0.0471 Uiso 1.0 4 calc R
H(46) H 0.6128 0.3721 0.8799 0.0471 Uiso 1.0 4 calc R
H(47) H 0.1267 0.4274 0.5639 0.0648 Uiso 1.0 4 calc R
H(48) H 0.1259 0.4791 0.6353 0.0648 Uiso 1.0 4 calc R
H(49) H 0.0538 0.4227 0.6061 0.0648 Uiso 1.0 4 calc R
H(50) H 0.6486 0.3055 0.7393 0.0611 Uiso 1.0 4 calc R
H(51) H 0.7150 0.2518 0.8008 0.0611 Uiso 1.0 4 calc R
H(52) H 0.7262 0.3232 0.8359 0.0611 Uiso 1.0 4 calc R
H(53) H 0.2858 0.4592 0.7288 0.0743 Uiso 1.0 4 calc R
H(54) H 0.2904 0.4057 0.6613 0.0743 Uiso 1.0 4 calc R
H(55) H 0.3213 0.3899 0.7661 0.0743 Uiso 1.0 4 calc R
H(56) H 0.1644 0.4520 0.7907 0.0662 Uiso 1.0 4 calc R
H(57) H 0.2119 0.3864 0.8330 0.0662 Uiso 1.0 4 calc R
H(58) H 0.1054 0.3888 0.7716 0.0662 Uiso 1.0 4 calc R
H(59) H 0.0815 -0.0796 0.7339 0.0659 Uiso 1.0 4 calc R
H(60) H 0.0771 -0.0070 0.7589 0.0659 Uiso 1.0 4 calc R
H(61) H 0.0604 -0.0613 0.8186 0.0659 Uiso 1.0 4 calc R
H(62) H 0.6282 0.2467 0.9710 0.0686 Uiso 1.0 4 calc R
H(63) H 0.7122 0.2892 0.9778 0.0686 Uiso 1.0 4 calc R
H(64) H 0.7044 0.2176 0.9439 0.0686 Uiso 1.0 4 calc R
H(65) H 0.3697 -0.0249 1.1269 0.0810 Uiso 1.0 4 calc R
H(66) H 0.3933 -0.0975 1.1197 0.0810 Uiso 1.0 4 calc R
H(67) H 0.2944 -0.0781 1.1097 0.0810 Uiso 1.0 4 calc R
H(68) H -0.1372 0.3048 0.7086 0.0832 Uiso 1.0 4 calc R
H(69) H -0.1732 0.2764 0.6087 0.0832 Uiso 1.0 4 calc R
H(70) H -0.0703 0.2989 0.6594 0.0832 Uiso 1.0 4 calc R
H(71) H 0.2030 0.0645 0.4847 0.0443 Uiso 1.0 4 calc R

loop_
_atom_site_aniso_label
_atom_site_aniso_U_11
_atom_site_aniso_U_22
_atom_site_aniso_U_33
_atom_site_aniso_U_12
_atom_site_aniso_U_13
_atom_site_aniso_U_23
V(1) 0.02329(16) 0.01651(15) 0.02010(16) -0.00129(11) 0.00554(12) -0.00150(10)
S(1) 0.0512(4) 0.0182(3) 0.0241(3) -0.0048(2) 0.0049(3) -0.00046(17)
P(1) 0.0213(3) 0.0188(2) 0.0165(2) -0.00033(16) 0.00553(17) -0.00173(15)
O(1) 0.0263(7) 0.0188(6) 0.0218(7) 0.0002(5) 0.0036(5) -0.0029(5)
O(2) 0.0263(7) 0.0276(7) 0.0223(7) -0.0048(6) 0.0084(6) -0.0078(5)
O(3) 0.0286(7) 0.0185(6) 0.0207(6) -0.0013(5) 0.0071(5) -0.0002(5)
N(1) 0.0308(9) 0.0217(8) 0.0253(8) -0.0019(7) 0.0077(7) -0.0031(6)
C(1) 0.0209(9) 0.0192(8) 0.0206(9) -0.0005(7) 0.0071(7) -0.0003(6)
C(2) 0.0199(9) 0.0227(9) 0.0219(9) -0.0002(7) 0.0073(7) 0.0014(7)
C(3) 0.0238(9) 0.0220(9) 0.0265(9) 0.0041(7) 0.0091(8) 0.0026(7)
C(4) 0.0285(10) 0.0190(8) 0.0268(9) -0.0003(7) 0.0117(8) -0.0015(7)
C(5) 0.0231(9) 0.0213(9) 0.0240(9) -0.0031(7) 0.0059(8) -0.0035(7)
C(6) 0.0204(9) 0.0203(8) 0.0209(9) 0.0001(7) 0.0068(7) -0.0004(7)
C(7) 0.0221(9) 0.0267(9) 0.0212(9) 0.0003(7) 0.0027(7) 0.0027(7)
C(8) 0.0234(10) 0.0346(11) 0.0292(10) -0.0076(8) 0.0039(8) -0.0016(8)
C(9) 0.0331(11) 0.0338(11) 0.0218(10) 0.0011(9) 0.0062(8) -0.0001(8)
C(10) 0.0273(10) 0.0366(11) 0.0280(10) 0.0034(9) -0.0002(8) 0.0040(8)
C(11) 0.0381(11) 0.0180(9) 0.0378(11) 0.0011(8) 0.0098(9) -0.0038(8)
C(12) 0.0504(16) 0.0269(12) 0.103(3) -0.0092(11) 0.0262(16) -0.0066(13)
C(13) 0.079(2) 0.0353(13) 0.0502(15) 0.0089(13) 0.0255(14) -0.0122(11)
C(14) 0.0729(19) 0.0226(11) 0.0509(15) 0.0068(11) 0.0101(13) 0.0022(10)
C(15) 0.0258(9) 0.0229(9) 0.0189(9) -0.0015(7) 0.0083(7) -0.0026(7)
C(16) 0.0347(11) 0.0344(11) 0.0243(10) 0.0102(9) 0.0092(9) 0.0018(8)
C(17) 0.0393(12) 0.0441(12) 0.0193(10) 0.0064(10) 0.0041(9) 0.0035(8)
C(18) 0.0435(12) 0.0425(12) 0.0210(10) -0.0068(10) 0.0129(9) -0.0060(8)
C(19) 0.0363(12) 0.0505(13) 0.0306(11) 0.0009(10) 0.0177(9) -0.0074(9)
C(20) 0.0254(10) 0.0427(12) 0.0254(10) 0.0030(9) 0.0089(8) -0.0026(8)
C(21) 0.0226(9) 0.0206(8) 0.0185(9) 0.0015(7) 0.0042(7) -0.0001(7)
C(22) 0.0227(9) 0.0254(9) 0.0200(9) 0.0023(7) 0.0061(7) -0.0004(7)
C(23) 0.0205(9) 0.0300(10) 0.0267(10) -0.0009(8) 0.0079(8) 0.0008(7)
C(24) 0.0222(9) 0.0243(9) 0.0239(9) 0.0005(7) 0.0038(8) 0.0001(7)
C(25) 0.0232(9) 0.0230(9) 0.0202(9) 0.0010(7) 0.0040(7) -0.0029(7)
C(26) 0.0216(9) 0.0210(8) 0.0179(8) 0.0022(7) 0.0053(7) -0.0005(7)
C(27) 0.0271(10) 0.0362(11) 0.0260(10) 0.0027(8) 0.0129(8) -0.0053(8)
C(28) 0.0388(12) 0.0356(11) 0.0332(11) 0.0078(9) 0.0112(9) -0.0081(9)
C(29) 0.0364(12) 0.0621(16) 0.0464(13) -0.0066(11) 0.0264(11) -0.0186(11)
C(30) 0.0405(12) 0.0427(12) 0.0241(10) 0.0016(10) 0.0138(9) -0.0039(9)
C(31) 0.0268(10) 0.0302(10) 0.0334(11) -0.0077(8) 0.0042(9) -0.0071(8)
C(32) 0.0352(12) 0.0476(14) 0.0733(18) -0.0173(11) 0.0257(13) -0.0218(13)
C(33) 0.0486(15) 0.0514(15) 0.0417(14) -0.0122(12) -0.0111(12) -0.0055(11)
C(34) 0.0404(12) 0.0302(11) 0.0479(13) -0.0118(9) 0.0193(11) -0.0122(9)
C(35) 0.0444(12) 0.0176(9) 0.0255(10) 0.0001(8) 0.0075(9) 0.0014(7)
C(36) 0.0477(13) 0.0274(10) 0.0363(12) -0.0020(10) 0.0106(10) 0.0022(9)
C(37) 0.0659(17) 0.0392(13) 0.0442(14) -0.0021(12) 0.0283(13) 0.0044(10)
C(38) 0.0668(17) 0.0353(12) 0.0288(12) 0.0048(11) 0.0094(12) 0.0052(9)
C(39) 0.0528(14) 0.0323(11) 0.0307(11) 0.0098(10) 0.0032(10) 0.0011(9)
C(40) 0.0444(13) 0.0213(9) 0.0303(11) 0.0053(9) 0.0072(9) 0.0001(8)
C(41) 0.0444(15) 0.0599(17) 0.0572(16) -0.0037(13) 0.0179(13) 0.0030(13)
C(42) 0.099(3) 0.0619(18) 0.0333(14) 0.0076(17) 0.0187(15) 0.0076(12)
C(43) 0.0421(13) 0.0429(13) 0.0440(13) 0.0051(11) 0.0096(11) -0.0036(10)
C(44) 0.0321(11) 0.0340(11) 0.0307(11) -0.0063(9) 0.0028(9) -0.0057(8)
C(45) 0.0447(13) 0.0382(12) 0.0327(11) 0.0065(10) 0.0115(10) -0.0100(9)
C(46) 0.0540(15) 0.0570(15) 0.0307(12) -0.0138(12) 0.0144(11) -0.0168(11)
C(47) 0.0522(15) 0.0679(18) 0.0411(14) -0.0171(13) 0.0242(12) -0.0196(12)
C(48) 0.0491(16) 0.0662(19) 0.075(2) -0.0030(14) 0.0283(15) -0.0222(15)
C(49) 0.070(2) 0.0448(16) 0.094(3) -0.0037(15) 0.0362(18) -0.0150(15)
C(50) 0.0576(17) 0.0496(16) 0.091(3) -0.0181(14) 0.0354(16) -0.0239(15)
C(51) 0.0457(15) 0.0579(17) 0.0538(16) -0.0132(13) 0.0150(12) -0.0231(13)
C(52) 0.086(3) 0.0677(19) 0.0409(15) -0.0101(17) 0.0129(15) -0.0003(13)

loop_
_atom_type_symbol
_atom_type_description
_atom_type_scat_dispersion_real
_atom_type_scat_dispersion_imag
_atom_type_scat_source
C C 0.0033 0.0016
;
International Tables for Crystallography
(1992, Vol. C, Tables 4.2.6.8 and 6.1.1.4)
;
H H 0.0000 0.0000
;
International Tables for Crystallography
(1992, Vol. C, Table 6.1.1.4)
;
N N 0.0061 0.0033
;
International Tables for Crystallography
(1992, Vol. C, Tables 4.2.6.8 and 6.1.1.4)
;
O O 0.0106 0.0060
;
International Tables for Crystallography
(1992, Vol. C, Tables 4.2.6.8 and 6.1.1.4)
;
P P 0.1023 0.0942
;
International Tables for Crystallography
(1992, Vol. C, Tables 4.2.6.8 and 6.1.1.4)
;
S S 0.1246 0.1234
;
International Tables for Crystallography
(1992, Vol. C, Tables 4.2.6.8 and 6.1.1.4)
;
V V 0.3005 0.5294
;
International Tables for Crystallography
(1992, Vol. C, Tables 4.2.6.8 and 6.1.1.4)
;

loop_
_geom_angle_atom_site_label_1
_geom_angle_atom_site_label_2
_geom_angle_atom_site_label_3
_geom_angle
_geom_angle_publ_flag
S(1) V(1) O(1) 130.65(5) yes
S(1) V(1) O(2) 122.67(5) yes
S(1) V(1) O(3) 91.53(5) yes
S(1) V(1) N(1) 88.40(5) yes
O(1) V(1) O(2) 106.60(6) yes
O(1) V(1) O(3) 89.57(6) yes
O(1) V(1) N(1) 89.01(6) yes
O(2) V(1) O(3) 91.66(6) yes
O(2) V(1) N(1) 90.01(7) yes
O(3) V(1) N(1) 178.06(7) yes
V(1) S(1) C(35) 110.05(7) yes
O(3) P(1) C(6) 111.27(7) yes
O(3) P(1) C(15) 109.10(9) yes
O(3) P(1) C(26) 111.05(9) yes
C(6) P(1) C(15) 109.48(9) yes
C(6) P(1) C(26) 107.12(9) yes
C(15) P(1) C(26) 108.77(9) yes
V(1) O(1) C(1) 132.39(10) yes
V(1) O(2) C(21) 136.36(14) yes
V(1) O(3) P(1) 112.20(8) yes
V(1) N(1) C(44) 113.55(16) yes
V(1) N(1) C(45) 116.26(11) yes
C(44) N(1) C(45) 109.94(16) yes
O(1) C(1) C(2) 119.52(13) yes
O(1) C(1) C(6) 122.15(14) yes
C(2) C(1) C(6) 118.26(15) yes
C(1) C(2) C(3) 117.88(14) yes
C(1) C(2) C(7) 121.13(15) yes
C(3) C(2) C(7) 120.92(14) yes
C(2) C(3) C(4) 124.49(15) yes
C(3) C(4) C(5) 116.57(16) yes
C(3) C(4) C(11) 123.18(15) yes
C(5) C(4) C(11) 120.24(15) yes
C(4) C(5) C(6) 121.61(14) yes
P(1) C(6) C(1) 120.83(13) yes
P(1) C(6) C(5) 118.11(11) yes
C(1) C(6) C(5) 120.89(14) yes
C(2) C(7) C(8) 111.00(16) yes
C(2) C(7) C(9) 108.58(16) yes
C(2) C(7) C(10) 112.23(16) yes
C(8) C(7) C(9) 110.95(17) yes
C(8) C(7) C(10) 106.79(17) yes
C(9) C(7) C(10) 107.25(17) yes
C(4) C(11) C(12) 109.98(19) yes
C(4) C(11) C(13) 108.7(2) yes
C(4) C(11) C(14) 112.30(15) yes
C(12) C(11) C(13) 109.0(2) yes
C(12) C(11) C(14) 108.5(3) yes
C(13) C(11) C(14) 108.3(3) yes
P(1) C(15) C(16) 118.84(17) yes
P(1) C(15) C(20) 121.60(12) yes
C(16) C(15) C(20) 119.05(18) yes
C(15) C(16) C(17) 120.0(3) yes
C(16) C(17) C(18) 120.44(18) yes
C(17) C(18) C(19) 120.1(2) yes
C(18) C(19) C(20) 120.0(3) yes
C(15) C(20) C(19) 120.32(17) yes
O(2) C(21) C(22) 119.60(17) yes
O(2) C(21) C(26) 121.42(19) yes
C(22) C(21) C(26) 118.93(15) yes
C(21) C(22) C(23) 117.89(18) yes
C(21) C(22) C(27) 121.03(15) yes
C(23) C(22) C(27) 121.1(2) yes
C(22) C(23) C(24) 124.2(2) yes
C(23) C(24) C(25) 116.65(16) yes
C(23) C(24) C(31) 122.9(2) yes
C(25) C(24) C(31) 120.44(19) yes
C(24) C(25) C(26) 121.69(18) yes
P(1) C(26) C(21) 118.52(13) yes
P(1) C(26) C(25) 120.70(16) yes
C(21) C(26) C(25) 120.5(2) yes
C(22) C(27) C(28) 108.96(18) yes
C(22) C(27) C(29) 112.52(16) yes
C(22) C(27) C(30) 109.61(17) yes
C(28) C(27) C(29) 107.16(19) yes
C(28) C(27) C(30) 111.50(15) yes
C(29) C(27) C(30) 107.09(19) yes
C(24) C(31) C(32) 112.0(2) yes
C(24) C(31) C(33) 108.83(18) yes
C(24) C(31) C(34) 109.47(16) yes
C(32) C(31) C(33) 109.54(19) yes
C(32) C(31) C(34) 108.13(19) yes
C(33) C(31) C(34) 108.8(2) yes
S(1) C(35) C(36) 119.35(15) yes
S(1) C(35) C(40) 120.1(2) yes
C(36) C(35) C(40) 120.6(2) yes
C(35) C(36) C(37) 118.9(3) yes
C(35) C(36) C(41) 121.2(3) yes
C(37) C(36) C(41) 120.0(3) yes
C(36) C(37) C(38) 121.8(3) yes
C(37) C(38) C(39) 117.9(3) yes
C(37) C(38) C(42) 121.0(3) yes
C(39) C(38) C(42) 121.1(3) yes
C(38) C(39) C(40) 122.8(3) yes
C(35) C(40) C(39) 118.1(3) yes
C(35) C(40) C(43) 121.9(2) yes
C(39) C(40) C(43) 120.0(2) yes
C(47) C(46) C(51) 118.3(3) yes
C(47) C(46) C(52) 121.1(3) yes
C(51) C(46) C(52) 120.6(3) yes
C(46) C(47) C(48) 121.0(3) yes
C(47) C(48) C(49) 119.7(3) yes
C(48) C(49) C(50) 120.3(3) yes
C(49) C(50) C(51) 119.7(3) yes
C(46) C(51) C(50) 121.0(3) yes
V(1) N(1) H(71) 99.087 no
C(44) N(1) H(71) 110.693 no
C(45) N(1) H(71) 106.514 no
C(2) C(3) H(1) 117.755 no
C(4) C(3) H(1) 117.755 no
C(4) C(5) H(2) 119.207 no
C(6) C(5) H(2) 119.184 no
C(7) C(8) H(20) 109.476 no
C(7) C(8) H(21) 109.474 no
C(7) C(8) H(22) 109.466 no
H(20) C(8) H(21) 109.471 no
H(20) C(8) H(22) 109.474 no
H(21) C(8) H(22) 109.465 no
C(7) C(9) H(23) 109.472 no
C(7) C(9) H(24) 109.475 no
C(7) C(9) H(25) 109.466 no
H(23) C(9) H(24) 109.475 no
H(23) C(9) H(25) 109.471 no
H(24) C(9) H(25) 109.469 no
C(7) C(10) H(17) 109.476 no
C(7) C(10) H(18) 109.476 no
C(7) C(10) H(19) 109.466 no
H(17) C(10) H(18) 109.476 no
H(17) C(10) H(19) 109.460 no
H(18) C(10) H(19) 109.473 no
C(11) C(12) H(53) 109.466 no
C(11) C(12) H(54) 109.472 no
C(11) C(12) H(55) 109.468 no
H(53) C(12) H(54) 109.478 no
H(53) C(12) H(55) 109.471 no
H(54) C(12) H(55) 109.471 no
C(11) C(13) H(56) 109.471 no
C(11) C(13) H(57) 109.478 no
C(11) C(13) H(58) 109.478 no
H(56) C(13) H(57) 109.464 no
H(56) C(13) H(58) 109.464 no
H(57) C(13) H(58) 109.472 no
C(11) C(14) H(47) 109.474 no
C(11) C(14) H(48) 109.464 no
C(11) C(14) H(49) 109.470 no
H(47) C(14) H(48) 109.469 no
H(47) C(14) H(49) 109.479 no
H(48) C(14) H(49) 109.472 no
C(15) C(16) H(3) 119.994 no
C(17) C(16) H(3) 119.997 no
C(16) C(17) H(4) 119.781 no
C(18) C(17) H(4) 119.776 no
C(17) C(18) H(5) 119.942 no
C(19) C(18) H(5) 119.922 no
C(18) C(19) H(6) 119.991 no
C(20) C(19) H(6) 119.994 no
C(15) C(20) H(7) 119.841 no
C(19) C(20) H(7) 119.837 no
C(22) C(23) H(8) 117.889 no
C(24) C(23) H(8) 117.903 no
C(24) C(25) H(9) 119.157 no
C(26) C(25) H(9) 119.155 no
C(27) C(28) H(32) 109.483 no
C(27) C(28) H(33) 109.484 no
C(27) C(28) H(34) 109.471 no
H(32) C(28) H(33) 109.467 no
H(32) C(28) H(34) 109.466 no
H(33) C(28) H(34) 109.457 no
C(27) C(29) H(35) 109.470 no
C(27) C(29) H(36) 109.473 no
C(27) C(29) H(37) 109.483 no
H(35) C(29) H(36) 109.467 no
H(35) C(29) H(37) 109.465 no
H(36) C(29) H(37) 109.470 no
C(27) C(30) H(26) 109.479 no
C(27) C(30) H(27) 109.473 no
C(27) C(30) H(28) 109.469 no
H(26) C(30) H(27) 109.476 no
H(26) C(30) H(28) 109.468 no
H(27) C(30) H(28) 109.462 no
C(31) C(32) H(50) 109.470 no
C(31) C(32) H(51) 109.481 no
C(31) C(32) H(52) 109.478 no
H(50) C(32) H(51) 109.465 no
H(50) C(32) H(52) 109.461 no
H(51) C(32) H(52) 109.472 no
C(31) C(33) H(62) 109.466 no
C(31) C(33) H(63) 109.476 no
C(31) C(33) H(64) 109.471 no
H(62) C(33) H(63) 109.468 no
H(62) C(33) H(64) 109.469 no
H(63) C(33) H(64) 109.479 no
C(31) C(34) H(44) 109.461 no
C(31) C(34) H(45) 109.466 no
C(31) C(34) H(46) 109.467 no
H(44) C(34) H(45) 109.479 no
H(44) C(34) H(46) 109.484 no
H(45) C(34) H(46) 109.470 no
C(36) C(37) H(10) 119.120 no
C(38) C(37) H(10) 119.118 no
C(38) C(39) H(11) 118.584 no
C(40) C(39) H(11) 118.596 no
C(36) C(41) H(59) 109.473 no
C(36) C(41) H(60) 109.462 no
C(36) C(41) H(61) 109.471 no
H(59) C(41) H(60) 109.470 no
H(59) C(41) H(61) 109.475 no
H(60) C(41) H(61) 109.476 no
C(38) C(42) H(65) 109.464 no
C(38) C(42) H(66) 109.468 no
C(38) C(42) H(67) 109.466 no
H(65) C(42) H(66) 109.477 no
H(65) C(42) H(67) 109.471 no
H(66) C(42) H(67) 109.481 no
C(40) C(43) H(29) 109.467 no
C(40) C(43) H(30) 109.475 no
C(40) C(43) H(31) 109.466 no
H(29) C(43) H(30) 109.476 no
H(29) C(43) H(31) 109.475 no
H(30) C(43) H(31) 109.468 no
N(1) C(44) H(38) 109.458 no
N(1) C(44) H(39) 109.473 no
N(1) C(44) H(40) 109.467 no
H(38) C(44) H(39) 109.473 no
H(38) C(44) H(40) 109.472 no
H(39) C(44) H(40) 109.485 no
N(1) C(45) H(41) 109.468 no
N(1) C(45) H(42) 109.472 no
N(1) C(45) H(43) 109.474 no
H(41) C(45) H(42) 109.475 no
H(41) C(45) H(43) 109.473 no
H(42) C(45) H(43) 109.465 no
C(46) C(47) H(12) 119.519 no
C(48) C(47) H(12) 119.528 no
C(47) C(48) H(13) 120.145 no
C(49) C(48) H(13) 120.128 no
C(48) C(49) H(14) 119.872 no
C(50) C(49) H(14) 119.853 no
C(49) C(50) H(15) 120.130 no
C(51) C(50) H(15) 120.133 no
C(46) C(51) H(16) 119.509 no
C(50) C(51) H(16) 119.517 no
C(46) C(52) H(68) 109.468 no
C(46) C(52) H(69) 109.470 no
C(46) C(52) H(70) 109.471 no
H(68) C(52) H(69) 109.474 no
H(68) C(52) H(70) 109.467 no
H(69) C(52) H(70) 109.478 no

loop_
_geom_bond_atom_site_label_1
_geom_bond_atom_site_label_2
_geom_bond_distance
_geom_bond_publ_flag
V(1) S(1) 2.3136(8) yes
V(1) O(1) 1.9026(13) yes
V(1) O(2) 1.8921(16) yes
V(1) O(3) 2.0332(15) yes
V(1) N(1) 2.2008(19) yes
S(1) C(35) 1.792(3) yes
P(1) O(3) 1.5195(14) yes
P(1) C(6) 1.7979(16) yes
P(1) C(15) 1.807(2) yes
P(1) C(26) 1.803(3) yes
O(1) C(1) 1.349(3) yes
O(2) C(21) 1.354(2) yes
N(1) C(44) 1.485(3) yes
N(1) C(45) 1.482(4) yes
C(1) C(2) 1.426(3) yes
C(1) C(6) 1.415(2) yes
C(2) C(3) 1.394(3) yes
C(2) C(7) 1.543(3) yes
C(3) C(4) 1.403(3) yes
C(4) C(5) 1.386(3) yes
C(4) C(11) 1.538(3) yes
C(5) C(6) 1.404(3) yes
C(7) C(8) 1.545(3) yes
C(7) C(9) 1.550(4) yes
C(7) C(10) 1.539(3) yes
C(11) C(12) 1.531(4) yes
C(11) C(13) 1.546(5) yes
C(11) C(14) 1.532(3) yes
C(15) C(16) 1.397(3) yes
C(15) C(20) 1.396(4) yes
C(16) C(17) 1.393(3) yes
C(17) C(18) 1.383(4) yes
C(18) C(19) 1.378(3) yes
C(19) C(20) 1.398(4) yes
C(21) C(22) 1.420(3) yes
C(21) C(26) 1.422(3) yes
C(22) C(23) 1.398(3) yes
C(22) C(27) 1.544(3) yes
C(23) C(24) 1.409(3) yes
C(24) C(25) 1.393(4) yes
C(24) C(31) 1.540(3) yes
C(25) C(26) 1.402(3) yes
C(27) C(28) 1.540(3) yes
C(27) C(29) 1.540(4) yes
C(27) C(30) 1.549(3) yes
C(31) C(32) 1.542(5) yes
C(31) C(33) 1.537(4) yes
C(31) C(34) 1.539(3) yes
C(35) C(36) 1.400(4) yes
C(35) C(40) 1.414(3) yes
C(36) C(37) 1.405(4) yes
C(36) C(41) 1.506(4) yes
C(37) C(38) 1.394(4) yes
C(38) C(39) 1.390(5) yes
C(38) C(42) 1.519(4) yes
C(39) C(40) 1.395(4) yes
C(40) C(43) 1.507(4) yes
C(46) C(47) 1.393(4) yes
C(46) C(51) 1.392(5) yes
C(46) C(52) 1.506(4) yes
C(47) C(48) 1.379(5) yes
C(48) C(49) 1.385(5) yes
C(49) C(50) 1.380(5) yes
C(50) C(51) 1.382(4) yes
N(1) H(71) 0.840 no
C(3) H(1) 0.950 no
C(5) H(2) 0.950 no
C(8) H(20) 0.980 no
C(8) H(21) 0.980 no
C(8) H(22) 0.980 no
C(9) H(23) 0.980 no
C(9) H(24) 0.980 no
C(9) H(25) 0.980 no
C(10) H(17) 0.980 no
C(10) H(18) 0.980 no
C(10) H(19) 0.980 no
C(12) H(53) 0.980 no
C(12) H(54) 0.980 no
C(12) H(55) 0.980 no
C(13) H(56) 0.980 no
C(13) H(57) 0.980 no
C(13) H(58) 0.980 no
C(14) H(47) 0.980 no
C(14) H(48) 0.980 no
C(14) H(49) 0.980 no
C(16) H(3) 0.950 no
C(17) H(4) 0.950 no
C(18) H(5) 0.950 no
C(19) H(6) 0.950 no
C(20) H(7) 0.950 no
C(23) H(8) 0.950 no
C(25) H(9) 0.950 no
C(28) H(32) 0.980 no
C(28) H(33) 0.980 no
C(28) H(34) 0.980 no
C(29) H(35) 0.980 no
C(29) H(36) 0.980 no
C(29) H(37) 0.980 no
C(30) H(26) 0.980 no
C(30) H(27) 0.980 no
C(30) H(28) 0.980 no
C(32) H(50) 0.980 no
C(32) H(51) 0.980 no
C(32) H(52) 0.980 no
C(33) H(62) 0.980 no
C(33) H(63) 0.980 no
C(33) H(64) 0.980 no
C(34) H(44) 0.980 no
C(34) H(45) 0.980 no
C(34) H(46) 0.980 no
C(37) H(10) 0.950 no
C(39) H(11) 0.950 no
C(41) H(59) 0.980 no
C(41) H(60) 0.980 no
C(41) H(61) 0.980 no
C(42) H(65) 0.980 no
C(42) H(66) 0.980 no
C(42) H(67) 0.980 no
C(43) H(29) 0.980 no
C(43) H(30) 0.980 no
C(43) H(31) 0.980 no
C(44) H(38) 0.980 no
C(44) H(39) 0.980 no
C(44) H(40) 0.980 no
C(45) H(41) 0.980 no
C(45) H(42) 0.980 no
C(45) H(43) 0.980 no
C(47) H(12) 0.950 no
C(48) H(13) 0.950 no
C(49) H(14) 0.950 no
C(50) H(15) 0.950 no
C(51) H(16) 0.950 no
C(52) H(68) 0.980 no
C(52) H(69) 0.980 no
C(52) H(70) 0.980 no

loop_
_geom_contact_atom_site_label_1
_geom_contact_atom_site_label_2
_geom_contact_distance
_geom_contact_publ_flag
_geom_contact_site_symmetry_2
V(1) C(6) 3.400(2) no .
V(1) C(26) 3.4699(18) no .
S(1) C(41) 3.071(4) no .
S(1) C(43) 3.123(3) no .
S(1) C(44) 3.539(3) no .
S(1) C(45) 3.424(3) no .
P(1) O(1) 3.0823(13) no .
P(1) O(2) 3.0186(17) no .
O(1) C(7) 2.894(2) no .
O(1) C(8) 2.983(3) no .
O(1) C(9) 3.052(3) no .
O(1) C(44) 3.247(3) no .
O(2) C(27) 2.891(3) no .
O(2) C(28) 2.997(3) no .
O(2) C(30) 3.008(4) no .
O(2) C(45) 3.361(3) no .
O(3) C(1) 3.123(2) no .
O(3) C(16) 3.430(3) no .
O(3) C(20) 3.585(3) no .
O(3) C(21) 3.149(3) no .
O(3) C(35) 3.008(3) no .
O(3) C(40) 3.267(3) no .
O(3) C(43) 3.476(3) no .
C(1) C(4) 2.858(3) no .
C(1) C(8) 3.100(3) no .
C(1) C(9) 3.151(3) no .
C(2) C(5) 2.815(3) no .
C(3) C(6) 2.750(3) no .
C(3) C(9) 3.518(3) no .
C(3) C(10) 2.857(3) no .
C(3) C(13) 3.553(4) no .
C(3) C(14) 2.904(3) no .
C(5) C(12) 2.995(4) no .
C(5) C(13) 3.116(4) no .
C(5) C(15) 3.265(3) no .
C(5) C(20) 3.269(3) no .
C(5) C(26) 3.524(3) no .
C(6) C(20) 3.259(3) no .
C(15) C(18) 2.792(3) no .
C(15) C(25) 3.221(4) no .
C(16) C(19) 2.780(4) no .
C(16) C(25) 3.243(4) no .
C(16) C(26) 3.269(4) no .
C(17) C(20) 2.772(3) no .
C(21) C(24) 2.856(3) no .
C(21) C(28) 3.078(4) no .
C(21) C(30) 3.137(4) no .
C(22) C(25) 2.822(3) no .
C(23) C(26) 2.763(4) no .
C(23) C(29) 2.866(4) no .
C(23) C(30) 3.581(3) no .
C(23) C(32) 2.907(3) no .
C(23) C(33) 3.536(3) no .
C(25) C(33) 3.142(3) no .
C(25) C(34) 2.979(3) no .
C(35) C(38) 2.815(4) no .
C(36) C(39) 2.783(4) no .
C(37) C(40) 2.799(5) no .
C(46) C(49) 2.783(4) no .
C(47) C(50) 2.765(5) no .
C(48) C(51) 2.763(5) no .
V(1) H(31) 3.3342 no .
V(1) H(39) 3.1907 no .
V(1) H(40) 3.2283 no .
V(1) H(42) 3.2980 no .
V(1) H(43) 3.2358 no .
S(1) H(29) 2.7734 no .
S(1) H(31) 3.2814 no .
S(1) H(40) 3.0049 no .
S(1) H(42) 2.8789 no .
S(1) H(59) 2.8201 no .
S(1) H(60) 3.0963 no .
P(1) H(2) 2.8184 no .
P(1) H(3) 2.8498 no .
P(1) H(7) 2.9085 no .
P(1) H(9) 2.8787 no .
O(1) H(20) 2.3113 no .
O(1) H(22) 3.4907 no .
O(1) H(25) 2.3982 no .
O(1) H(39) 2.7501 no .
O(1) H(71) 2.8068 no .
O(2) H(27) 3.4819 no .
O(2) H(28) 2.3593 no .
O(2) H(31) 3.0728 no .
O(2) H(32) 3.5202 no .
O(2) H(34) 2.3278 no .
O(2) H(43) 2.8919 no .
O(2) H(71) 2.7717 no .
O(3) H(3) 3.3992 no .
O(3) H(31) 2.8538 no .
N(1) H(25) 3.0531 no .
N(1) H(28) 3.2120 no .
C(1) H(1) 3.2686 no .
C(1) H(2) 3.3020 no .
C(1) H(20) 2.7811 no .
C(1) H(22) 3.3718 no .
C(1) H(23) 3.4647 no .
C(1) H(25) 2.8273 no .
C(2) H(17) 2.7012 no .
C(2) H(18) 3.3929 no .
C(2) H(19) 2.8053 no .
C(2) H(20) 2.7119 no .
C(2) H(21) 3.3866 no .
C(2) H(22) 2.7582 no .
C(2) H(23) 2.7183 no .
C(2) H(24) 3.3618 no .
C(2) H(25) 2.6681 no .
C(3) H(2) 3.2367 no .
C(3) H(17) 2.7186 no .
C(3) H(19) 2.8032 no .
C(3) H(23) 3.3983 no .
C(3) H(47) 2.8631 no .
C(3) H(49) 2.7519 no .
C(3) H(58) 3.3849 no .
C(4) H(47) 2.7477 no .
C(4) H(48) 3.3873 no .
C(4) H(49) 2.7399 no .
C(4) H(53) 3.3604 no .
C(4) H(54) 2.7013 no .
C(4) H(55) 2.6971 no .
C(4) H(56) 3.3532 no .
C(4) H(57) 2.7421 no .
C(4) H(58) 2.6369 no .
C(5) H(1) 3.2249 no .
C(5) H(7) 2.7909 no .
C(5) H(54) 3.2121 no .
C(5) H(55) 2.6985 no .
C(5) H(57) 2.8896 no .
C(5) H(58) 3.3153 no .
C(6) H(7) 2.8389 no .
C(7) H(1) 2.6743 no .
C(7) H(39) 3.5860 no .
C(8) H(17) 2.7220 no .
C(8) H(18) 2.5816 no .
C(8) H(19) 3.3297 no .
C(8) H(23) 3.3900 no .
C(8) H(24) 2.6996 no .
C(8) H(25) 2.7811 no .
C(8) H(39) 3.0942 no .
C(9) H(17) 3.3406 no .
C(9) H(18) 2.7254 no .
C(9) H(19) 2.6009 no .
C(9) H(20) 2.7682 no .
C(9) H(21) 2.7096 no .
C(9) H(22) 3.3919 no .
C(9) H(39) 3.0464 no .
C(9) H(71) 3.5003 no .
C(10) H(1) 2.4295 no .
C(10) H(20) 3.3334 no .
C(10) H(21) 2.6553 no .
C(10) H(22) 2.6469 no .
C(10) H(23) 2.6503 no .
C(10) H(24) 2.6785 no .
C(10) H(25) 3.3422 no .
C(11) H(1) 2.7245 no .
C(11) H(2) 2.6712 no .
C(12) H(2) 2.7839 no .
C(12) H(47) 2.6771 no .
C(12) H(48) 2.6581 no .
C(12) H(49) 3.3374 no .
C(12) H(56) 2.7439 no .
C(12) H(57) 2.6376 no .
C(12) H(58) 3.3502 no .
C(13) H(2) 2.9954 no .
C(13) H(47) 3.3486 no .
C(13) H(48) 2.6687 no .
C(13) H(49) 2.6773 no .
C(13) H(53) 2.6904 no .
C(13) H(54) 3.3561 no .
C(13) H(55) 2.6807 no .
C(14) H(1) 2.5117 no .
C(14) H(53) 2.6453 no .
C(14) H(54) 2.6896 no .
C(14) H(55) 3.3373 no .
C(14) H(56) 2.6092 no .
C(14) H(57) 3.3408 no .
C(14) H(58) 2.7485 no .
C(15) H(2) 2.8796 no .
C(15) H(4) 3.2721 no .
C(15) H(6) 3.2798 no .
C(15) H(9) 2.7811 no .
C(16) H(5) 3.2656 no .
C(16) H(7) 3.2664 no .
C(16) H(9) 2.7628 no .
C(17) H(6) 3.2500 no .
C(18) H(3) 3.2645 no .
C(18) H(7) 3.2591 no .
C(19) H(4) 3.2480 no .
C(20) H(2) 2.8946 no .
C(20) H(3) 3.2673 no .
C(20) H(5) 3.2627 no .
C(21) H(8) 3.2669 no .
C(21) H(9) 3.3033 no .
C(21) H(27) 3.3840 no .
C(21) H(28) 2.8553 no .
C(21) H(31) 3.1875 no .
C(21) H(32) 3.3502 no .
C(21) H(34) 2.7530 no .
C(22) H(26) 3.3750 no .
C(22) H(27) 2.7022 no .
C(22) H(28) 2.7232 no .
C(22) H(32) 2.7101 no .
C(22) H(33) 3.3602 no .
C(22) H(34) 2.6737 no .
C(22) H(35) 2.7060 no .
C(22) H(36) 2.8154 no .
C(22) H(37) 3.3977 no .
C(23) H(9) 3.2488 no .
C(23) H(27) 3.4662 no .
C(23) H(32) 3.5502 no .
C(23) H(35) 2.6943 no .
C(23) H(36) 2.8457 no .
C(23) H(50) 2.8821 no .
C(23) H(51) 2.7411 no .
C(23) H(64) 3.4179 no .
C(24) H(44) 2.6900 no .
C(24) H(45) 2.7060 no .
C(24) H(46) 3.3621 no .
C(24) H(50) 2.7495 no .
C(24) H(51) 2.7487 no .
C(24) H(52) 3.3934 no .
C(24) H(62) 2.6537 no .
C(24) H(63) 3.3525 no .
C(24) H(64) 2.7157 no .
C(25) H(2) 3.4057 no .
C(25) H(3) 2.8509 no .
C(25) H(8) 3.2386 no .
C(25) H(44) 2.6713 no .
C(25) H(45) 3.1902 no .
C(25) H(62) 2.8263 no .
C(25) H(64) 3.4789 no .
C(26) H(2) 3.4184 no .
C(26) H(3) 2.8873 no .
C(26) H(31) 3.4219 no .
C(27) H(8) 2.6834 no .
C(28) H(26) 2.7506 no .
C(28) H(27) 3.3925 no .
C(28) H(28) 2.7406 no .
C(28) H(35) 2.7126 no .
C(28) H(36) 3.3318 no .
C(28) H(37) 2.5992 no .
C(28) H(43) 2.9884 no .
C(29) H(8) 2.4403 no .
C(29) H(26) 2.6329 no .
C(29) H(27) 2.6908 no .
C(29) H(28) 3.3402 no .
C(29) H(32) 2.6514 no .
C(29) H(33) 2.6575 no .
C(29) H(34) 3.3352 no .
C(30) H(32) 3.3937 no .
C(30) H(33) 2.7180 no .
C(30) H(34) 2.7693 no .
C(30) H(35) 3.3399 no .
C(30) H(36) 2.6053 no .
C(30) H(37) 2.7156 no .
C(30) H(43) 3.1787 no .
C(31) H(8) 2.7284 no .
C(31) H(9) 2.6832 no .
C(32) H(8) 2.5170 no .
C(32) H(44) 3.3476 no .
C(32) H(45) 2.6830 no .
C(32) H(46) 2.6636 no .
C(32) H(62) 3.3628 no .
C(32) H(63) 2.7084 no .
C(32) H(64) 2.6891 no .
C(33) H(9) 3.0426 no .
C(33) H(44) 2.6814 no .
C(33) H(45) 3.3511 no .
C(33) H(46) 2.6836 no .
C(33) H(50) 3.3620 no .
C(33) H(51) 2.7070 no .
C(33) H(52) 2.6929 no .
C(34) H(9) 2.7477 no .
C(34) H(50) 2.6792 no .
C(34) H(51) 3.3473 no .
C(34) H(52) 2.6690 no .
C(34) H(62) 2.7073 no .
C(34) H(63) 2.6575 no .
C(34) H(64) 3.3508 no .
C(35) H(10) 3.2705 no .
C(35) H(11) 3.2650 no .
C(35) H(29) 2.7069 no .
C(35) H(30) 3.3283 no .
C(35) H(31) 2.9120 no .
C(35) H(59) 2.7291 no .
C(35) H(60) 2.8308 no .
C(35) H(61) 3.3190 no .
C(37) H(11) 3.2405 no .
C(37) H(59) 3.1905 no .
C(37) H(60) 3.0903 no .
C(37) H(61) 2.5563 no .
C(37) H(65) 3.0917 no .
C(37) H(66) 3.2112 no .
C(37) H(67) 2.5862 no .
C(39) H(10) 3.2432 no .
C(39) H(29) 3.2259 no .
C(39) H(30) 2.5711 no .
C(39) H(31) 3.0249 no .
C(39) H(65) 2.8526 no .
C(39) H(66) 2.7203 no .
C(39) H(67) 3.3173 no .
C(41) H(10) 2.6616 no .
C(42) H(10) 2.6804 no .
C(42) H(11) 2.6714 no .
C(43) H(11) 2.6463 no .
C(43) H(34) 3.5505 no .
C(44) H(20) 3.3320 no .
C(44) H(25) 3.0421 no .
C(44) H(41) 2.5707 no .
C(44) H(42) 2.6754 no .
C(44) H(43) 3.2746 no .
C(45) H(28) 3.2039 no .
C(45) H(34) 3.2028 no .
C(45) H(38) 2.5507 no .
C(45) H(39) 3.2711 no .
C(45) H(40) 2.6990 no .
C(46) H(13) 3.2688 no .
C(46) H(15) 3.2700 no .
C(47) H(14) 3.2481 no .
C(47) H(16) 3.2515 no .
C(47) H(68) 3.0907 no .
C(47) H(69) 3.1950 no .
C(47) H(70) 2.5735 no .
C(48) H(15) 3.2558 no .
C(49) H(12) 3.2468 no .
C(49) H(16) 3.2434 no .
C(50) H(13) 3.2550 no .
C(51) H(12) 3.2515 no .
C(51) H(14) 3.2460 no .
C(51) H(68) 2.8234 no .
C(51) H(69) 2.7090 no .
C(51) H(70) 3.3065 no .
C(52) H(12) 2.6803 no .
C(52) H(16) 2.6683 no .
H(1) H(17) 2.1912 no .
H(1) H(18) 3.3968 no .
H(1) H(19) 2.2270 no .
H(1) H(23) 3.4541 no .
H(1) H(47) 2.4135 no .
H(1) H(48) 3.4740 no .
H(1) H(49) 2.1689 no .
H(1) H(58) 3.4655 no .
H(2) H(7) 2.6293 no .
H(2) H(9) 2.9918 no .
H(2) H(54) 3.1616 no .
H(2) H(55) 2.2078 no .
H(2) H(57) 2.5072 no .
H(2) H(58) 3.3830 no .
H(3) H(4) 2.3396 no .
H(3) H(9) 2.5847 no .
H(3) H(31) 3.5239 no .
H(3) H(62) 3.4173 no .
H(4) H(5) 2.3289 no .
H(5) H(6) 2.3267 no .
H(6) H(7) 2.3455 no .
H(7) H(57) 3.4244 no .
H(8) H(27) 3.5614 no .
H(8) H(35) 2.1485 no .
H(8) H(36) 2.2909 no .
H(8) H(37) 3.4055 no .
H(8) H(50) 2.4491 no .
H(8) H(51) 2.1477 no .
H(8) H(52) 3.4762 no .
H(8) H(64) 3.4482 no .
H(9) H(44) 2.1582 no .
H(9) H(45) 3.1113 no .
H(9) H(46) 3.5948 no .
H(9) H(62) 2.5086 no .
H(9) H(64) 3.5735 no .
H(10) H(59) 3.3933 no .
H(10) H(60) 3.2454 no .
H(10) H(61) 2.3357 no .
H(10) H(65) 3.2402 no .
H(10) H(66) 3.4283 no .
H(10) H(67) 2.3745 no .
H(11) H(29) 3.4410 no .
H(11) H(30) 2.3509 no .
H(11) H(31) 3.1425 no .
H(11) H(65) 2.8406 no .
H(11) H(66) 2.6045 no .
H(11) H(67) 3.5897 no .
H(12) H(13) 2.3242 no .
H(12) H(68) 3.2572 no .
H(12) H(69) 3.4152 no .
H(12) H(70) 2.3686 no .
H(13) H(14) 2.3356 no .
H(14) H(15) 2.3294 no .
H(15) H(16) 2.3265 no .
H(16) H(68) 2.8203 no .
H(16) H(69) 2.6083 no .
H(16) H(70) 3.5909 no .
H(17) H(21) 3.0337 no .
H(17) H(22) 2.5268 no .
H(17) H(23) 3.5200 no .
H(17) H(24) 3.5998 no .
H(18) H(20) 3.4993 no .
H(18) H(21) 2.3858 no .
H(18) H(22) 2.8160 no .
H(18) H(23) 3.0093 no .
H(18) H(24) 2.5510 no .
H(19) H(21) 3.5161 no .
H(19) H(22) 3.5751 no .
H(19) H(23) 2.3877 no .
H(19) H(24) 2.8686 no .
H(19) H(25) 3.5076 no .
H(20) H(24) 3.0066 no .
H(20) H(25) 2.6422 no .
H(20) H(39) 2.4202 no .
H(20) H(40) 3.5790 no .
H(21) H(23) 3.5854 no .
H(21) H(24) 2.4917 no .
H(21) H(25) 3.0410 no .
H(21) H(39) 3.0912 no .
H(22) H(24) 3.5857 no .
H(24) H(39) 3.0196 no .
H(25) H(38) 3.3705 no .
H(25) H(39) 2.3776 no .
H(25) H(71) 2.5386 no .
H(26) H(33) 2.5526 no .
H(26) H(34) 3.0761 no .
H(26) H(35) 3.5609 no .
H(26) H(36) 2.8113 no .
H(26) H(37) 2.4968 no .
H(26) H(43) 3.1831 no .
H(27) H(35) 3.5541 no .
H(27) H(36) 2.4408 no .
H(27) H(37) 3.0575 no .
H(28) H(33) 2.9846 no .
H(28) H(34) 2.5969 no .
H(28) H(36) 3.5287 no .
H(28) H(37) 3.5865 no .
H(28) H(41) 3.5470 no .
H(28) H(43) 2.5142 no .
H(28) H(71) 2.6667 no .
H(29) H(34) 3.0860 no .
H(31) H(32) 3.5695 no .
H(31) H(34) 3.1449 no .
H(32) H(35) 2.5176 no .
H(32) H(36) 3.5742 no .
H(32) H(37) 2.8428 no .
H(33) H(35) 3.0181 no .
H(33) H(36) 3.5255 no .
H(33) H(37) 2.4028 no .
H(33) H(43) 2.9234 no .
H(34) H(35) 3.5975 no .
H(34) H(37) 3.5133 no .
H(34) H(42) 3.4321 no .
H(34) H(43) 2.3197 no .
H(38) H(41) 2.3040 no .
H(38) H(42) 2.8819 no .
H(38) H(43) 3.4361 no .
H(38) H(71) 2.3147 no .
H(39) H(41) 3.4355 no .
H(39) H(42) 3.5865 no .
H(39) H(71) 2.2433 no .
H(40) H(41) 2.9474 no .
H(40) H(42) 2.5772 no .
H(40) H(43) 3.5973 no .
H(40) H(71) 2.7120 no .
H(41) H(71) 2.2617 no .
H(42) H(71) 2.6781 no .
H(43) H(71) 2.1908 no .
H(44) H(50) 3.5798 no .
H(44) H(52) 3.5630 no .
H(44) H(55) 3.2919 no .
H(44) H(62) 2.5197 no .
H(44) H(63) 2.9242 no .
H(44) H(64) 3.5886 no .
H(45) H(50) 2.4969 no .
H(45) H(51) 3.5803 no .
H(45) H(52) 2.9590 no .
H(45) H(55) 3.4221 no .
H(45) H(62) 3.5963 no .
H(45) H(63) 3.5598 no .
H(46) H(50) 2.9456 no .
H(46) H(51) 3.5607 no .
H(46) H(52) 2.4652 no .
H(46) H(62) 3.0010 no .
H(46) H(63) 2.4688 no .
H(46) H(64) 3.5666 no .
H(47) H(53) 2.9296 no .
H(47) H(54) 2.5106 no .
H(47) H(55) 3.5814 no .
H(47) H(56) 3.5216 no .
H(48) H(53) 2.4425 no .
H(48) H(54) 2.9670 no .
H(48) H(55) 3.5459 no .
H(48) H(56) 2.4101 no .
H(48) H(57) 3.5262 no .
H(48) H(58) 3.0502 no .
H(49) H(53) 3.5425 no .
H(49) H(54) 3.5851 no .
H(49) H(56) 2.8567 no .
H(49) H(57) 3.5993 no .
H(49) H(58) 2.5686 no .
H(50) H(63) 3.5961 no .
H(50) H(64) 3.5883 no .
H(51) H(62) 3.5945 no .
H(51) H(63) 3.0061 no .
H(51) H(64) 2.5130 no .
H(52) H(62) 3.5932 no .
H(52) H(63) 2.5186 no .
H(52) H(64) 2.9567 no .
H(53) H(56) 2.5660 no .
H(53) H(57) 2.8965 no .
H(54) H(57) 3.5444 no .
H(55) H(56) 3.0398 no .
H(55) H(57) 2.4415 no .
H(55) H(58) 3.5469 no .
S(1) H(21) 3.2337 no 3_556
S(1) H(52) 3.1129 no 2_646
O(1) H(6) 3.4085 no 4_554
O(3) H(13) 3.3292 no .
N(1) H(56) 3.3816 no 4_554
N(1) H(57) 3.4528 no 4_554
C(1) H(6) 2.8795 no 4_554
C(1) H(12) 3.0288 no .
C(2) H(6) 2.9129 no 4_554
C(2) H(12) 3.0253 no .
C(3) H(6) 3.1270 no 4_554
C(3) H(12) 3.2139 no .
C(3) H(70) 3.2892 no .
C(4) H(6) 3.3633 no 4_554
C(4) H(12) 3.4412 no .
C(5) H(5) 3.3075 no 4_554
C(5) H(6) 3.3781 no 4_554
C(5) H(12) 3.3561 no .
C(6) H(5) 3.5096 no 4_554
C(6) H(6) 3.1746 no 4_554
C(6) H(12) 3.1321 no .
C(8) H(40) 2.9619 no 3_556
C(9) H(6) 3.2196 no 4_554
C(9) H(7) 3.4369 no 4_554
C(9) H(12) 3.5157 no 4_554
C(9) H(58) 3.3561 no 4_554
C(9) H(59) 3.4296 no 3_556
C(9) H(68) 3.5089 no 4_554
C(10) H(51) 3.4430 no 4_454
C(12) H(32) 3.4206 no 2_656
C(12) H(65) 3.3933 no 4_554
C(13) H(38) 3.4324 no 4_555
C(13) H(41) 3.3673 no 4_555
C(13) H(61) 3.3935 no 2_556
C(13) H(71) 3.1766 no 4_555
C(14) H(14) 3.3617 no 2_556
C(14) H(61) 3.4268 no 2_556
C(15) H(27) 3.5937 no 4_555
C(16) H(11) 3.3095 no 3_657
C(16) H(30) 3.4939 no 3_657
C(17) H(27) 3.4696 no 4_555
C(17) H(30) 3.1517 no 3_657
C(17) H(45) 3.3707 no 4_555
C(17) H(50) 3.5007 no 4_555
C(18) H(27) 3.3284 no 4_555
C(18) H(45) 3.5129 no 4_555
C(18) H(54) 3.2595 no 4_555
C(19) H(23) 3.2949 no 4_555
C(19) H(27) 3.3223 no 4_555
C(20) H(13) 3.5611 no .
C(20) H(23) 3.2193 no 4_555
C(20) H(27) 3.4562 no 4_555
C(21) H(5) 3.1972 no 4_554
C(21) H(66) 3.4076 no 3_657
C(22) H(5) 3.3422 no 4_554
C(22) H(66) 3.1841 no 3_657
C(23) H(4) 3.5097 no 4_554
C(23) H(5) 3.2008 no 4_554
C(23) H(66) 2.9849 no 3_657
C(24) H(4) 3.5492 no 4_554
C(24) H(5) 2.9794 no 4_554
C(24) H(66) 3.0506 no 3_657
C(25) H(5) 2.8596 no 4_554
C(25) H(66) 3.2170 no 3_657
C(26) H(5) 2.9851 no 4_554
C(26) H(66) 3.3802 no 3_657
C(28) H(26) 3.4178 no 3_656
C(28) H(33) 3.4553 no 3_656
C(28) H(53) 3.5906 no 2_646
C(29) H(15) 3.5766 no 1_655
C(29) H(16) 3.1368 no 1_655
C(29) H(44) 3.4945 no 4_554
C(30) H(33) 3.4190 no 3_656
C(30) H(44) 3.4291 no 4_554
C(30) H(57) 3.4833 no 4_554
C(32) H(4) 3.5000 no 4_554
C(32) H(18) 3.1561 no 4_655
C(32) H(29) 3.5637 no 2_656
C(33) H(36) 3.4293 no 4_555
C(33) H(66) 3.5344 no 3_657
C(33) H(69) 2.9154 no 4_655
C(34) H(4) 3.5422 no 4_554
C(34) H(29) 3.0843 no 2_656
C(34) H(36) 3.5861 no 4_555
C(34) H(37) 3.5985 no 4_555
C(36) H(68) 3.2086 no 2_546
C(38) H(64) 3.5751 no 3_657
C(39) H(3) 3.1725 no 3_657
C(39) H(11) 3.4809 no 3_657
C(39) H(30) 3.3943 no 3_657
C(40) H(4) 3.5989 no 3_657
C(41) H(14) 3.0921 no .
C(41) H(24) 3.4561 no 3_556
C(41) H(38) 3.3359 no 3_556
C(41) H(58) 3.2645 no 2_546
C(41) H(68) 3.1526 no 2_546
C(41) H(70) 3.4095 no 2_546
C(42) H(30) 3.5302 no 3_657
C(42) H(31) 3.5589 no 3_657
C(42) H(32) 3.3232 no 3_657
C(42) H(53) 3.5136 no 4_555
C(42) H(64) 3.3276 no 3_657
C(43) H(4) 3.1910 no 3_657
C(43) H(11) 3.2711 no 3_657
C(43) H(45) 3.2958 no 2_646
C(43) H(65) 3.3641 no 3_657
C(44) H(20) 3.2660 no 3_556
C(44) H(39) 3.4569 no 3_556
C(44) H(40) 3.2763 no 3_556
C(44) H(56) 3.5066 no 4_554
C(44) H(60) 3.5570 no 3_556
C(45) H(37) 3.1960 no 3_656
C(45) H(46) 3.2912 no 2_646
C(45) H(56) 3.3021 no 4_554
C(46) H(18) 3.2034 no 4_555
C(46) H(19) 3.1612 no 4_555
C(46) H(22) 2.9086 no .
C(46) H(23) 3.5128 no 4_555
C(46) H(24) 3.3895 no 4_555
C(47) H(7) 3.4171 no .
C(47) H(19) 3.1126 no 4_555
C(47) H(22) 2.8962 no .
C(47) H(23) 3.0042 no 4_555
C(47) H(24) 3.4857 no 4_555
C(48) H(7) 3.5201 no .
C(48) H(19) 3.1081 no 4_555
C(48) H(22) 3.5143 no .
C(48) H(23) 3.5357 no 4_555
C(48) H(60) 3.1734 no .
C(49) H(19) 3.1329 no 4_555
C(49) H(38) 3.4296 no 3_556
C(49) H(48) 3.3167 no 2_546
C(49) H(56) 3.5055 no 2_546
C(49) H(60) 3.0461 no .
C(50) H(19) 3.1848 no 4_555
C(50) H(35) 3.2967 no 1_455
C(50) H(41) 3.1919 no 3_556
C(50) H(48) 3.3841 no 2_546
C(50) H(56) 3.4736 no 2_546
C(51) H(18) 3.1543 no 4_555
C(51) H(19) 3.1995 no 4_555
C(51) H(22) 3.5216 no .
C(51) H(35) 3.2345 no 1_455
C(51) H(51) 3.4117 no 1_455
C(51) H(63) 3.5859 no 4_454
C(52) H(17) 3.3476 no .
C(52) H(18) 3.5877 no 4_555
C(52) H(22) 3.2860 no .
C(52) H(24) 3.1598 no 4_555
C(52) H(59) 3.3293 no 2_556
C(52) H(61) 3.4999 no 2_556
C(52) H(63) 3.4674 no 4_454
C(52) H(64) 3.5656 no 4_454
H(1) H(70) 3.1454 no .
H(2) H(5) 3.3552 no 4_554
H(2) H(27) 3.4320 no 4_555
H(3) C(39) 3.1725 no 3_657
H(3) H(11) 2.5179 no 3_657
H(3) H(30) 3.2712 no 3_657
H(3) H(66) 3.3111 no 3_657
H(4) C(23) 3.5097 no 4_555
H(4) C(24) 3.5492 no 4_555
H(4) C(32) 3.5000 no 4_555
H(4) C(34) 3.5422 no 4_555
H(4) C(40) 3.5989 no 3_657
H(4) C(43) 3.1910 no 3_657
H(4) H(8) 3.4981 no 4_555
H(4) H(11) 3.4749 no 3_657
H(4) H(29) 3.0658 no 3_657
H(4) H(30) 2.6373 no 3_657
H(4) H(45) 2.6879 no 4_555
H(4) H(50) 2.6323 no 4_555
H(5) C(5) 3.3075 no 4_555
H(5) C(6) 3.5096 no 4_555
H(5) C(21) 3.1972 no 4_555
H(5) C(22) 3.3422 no 4_555
H(5) C(23) 3.2008 no 4_555
H(5) C(24) 2.9794 no 4_555
H(5) C(25) 2.8596 no 4_555
H(5) C(26) 2.9851 no 4_555
H(5) H(2) 3.3552 no 4_555
H(5) H(9) 3.2871 no 4_555
H(5) H(45) 2.9796 no 4_555
H(5) H(54) 3.0943 no 4_555
H(5) H(55) 3.4249 no 4_555
H(6) O(1) 3.4085 no 4_555
H(6) C(1) 2.8795 no 4_555
H(6) C(2) 2.9129 no 4_555
H(6) C(3) 3.1270 no 4_555
H(6) C(4) 3.3633 no 4_555
H(6) C(5) 3.3781 no 4_555
H(6) C(6) 3.1746 no 4_555
H(6) C(9) 3.2196 no 4_555
H(6) H(23) 2.7162 no 4_555
H(6) H(25) 3.0198 no 4_555
H(7) C(9) 3.4369 no 4_555
H(7) C(47) 3.4171 no .
H(7) C(48) 3.5201 no .
H(7) H(12) 2.8428 no .
H(7) H(13) 3.0569 no .
H(7) H(23) 2.5570 no 4_555
H(7) H(25) 3.5367 no 4_555
H(8) H(4) 3.4981 no 4_554
H(8) H(16) 3.0438 no 1_655
H(8) H(66) 3.3888 no 3_657
H(9) H(5) 3.2871 no 4_554
H(9) H(27) 3.2957 no 4_555
H(10) H(49) 3.5054 no 2_546
H(10) H(69) 3.5750 no 2_546
H(10) H(70) 3.5646 no 2_546
H(11) C(16) 3.3095 no 3_657
H(11) C(39) 3.4809 no 3_657
H(11) C(43) 3.2711 no 3_657
H(11) H(3) 2.5179 no 3_657
H(11) H(4) 3.4749 no 3_657
H(11) H(11) 2.8767 no 3_657
H(11) H(30) 2.8039 no 3_657
H(11) H(31) 3.0040 no 3_657
H(12) C(1) 3.0288 no .
H(12) C(2) 3.0253 no .
H(12) C(3) 3.2139 no .
H(12) C(4) 3.4412 no .
H(12) C(5) 3.3561 no .
H(12) C(6) 3.1321 no .
H(12) C(9) 3.5157 no 4_555
H(12) H(7) 2.8428 no .
H(12) H(22) 3.0237 no .
H(12) H(23) 2.8066 no 4_555
H(12) H(24) 3.3395 no 4_555
H(13) O(3) 3.3292 no .
H(13) C(20) 3.5611 no .
H(13) H(7) 3.0569 no .
H(13) H(60) 2.7627 no .
H(14) C(14) 3.3617 no 2_546
H(14) C(41) 3.0921 no .
H(14) H(38) 3.3410 no 3_556
H(14) H(48) 2.6639 no 2_546
H(14) H(49) 3.2130 no 2_546
H(14) H(56) 3.0171 no 2_546
H(14) H(60) 2.5152 no .
H(14) H(61) 2.7962 no .
H(15) C(29) 3.5766 no 1_455
H(15) H(35) 2.7214 no 1_455
H(15) H(41) 2.9697 no 3_556
H(15) H(48) 2.8084 no 2_546
H(15) H(53) 3.2773 no 2_546
H(15) H(56) 2.9541 no 2_546
H(15) H(67) 3.4739 no 3_557
H(16) C(29) 3.1368 no 1_455
H(16) H(8) 3.0438 no 1_455
H(16) H(18) 3.3149 no 4_555
H(16) H(35) 2.5817 no 1_455
H(16) H(36) 2.9015 no 1_455
H(16) H(37) 3.5021 no 1_455
H(16) H(51) 2.8341 no 1_455
H(16) H(63) 3.1804 no 4_454
H(17) C(52) 3.3476 no .
H(17) H(51) 3.5168 no 4_454
H(17) H(64) 3.3113 no 4_454
H(17) H(69) 3.0295 no .
H(17) H(70) 2.8356 no .
H(18) C(32) 3.1561 no 4_454
H(18) C(46) 3.2034 no 4_554
H(18) C(51) 3.1543 no 4_554
H(18) C(52) 3.5877 no 4_554
H(18) H(16) 3.3149 no 4_554
H(18) H(51) 2.5831 no 4_454
H(18) H(52) 2.8461 no 4_454
H(18) H(64) 3.5432 no 4_454
H(18) H(68) 2.9990 no 4_554
H(19) C(46) 3.1612 no 4_554
H(19) C(47) 3.1126 no 4_554
H(19) C(48) 3.1081 no 4_554
H(19) C(49) 3.1329 no 4_554
H(19) C(50) 3.1848 no 4_554
H(19) C(51) 3.1995 no 4_554
H(20) C(44) 3.2660 no 3_556
H(20) H(38) 3.2528 no 3_556
H(20) H(40) 2.4647 no 3_556
H(21) S(1) 3.2337 no 3_556
H(21) H(40) 2.7080 no 3_556
H(21) H(42) 3.2732 no 3_556
H(21) H(52) 2.8405 no 4_454
H(21) H(59) 3.3374 no 3_556
H(22) C(46) 2.9086 no .
H(22) C(47) 2.8962 no .
H(22) C(48) 3.5143 no .
H(22) C(51) 3.5216 no .
H(22) C(52) 3.2860 no .
H(22) H(12) 3.0237 no .
H(22) H(40) 3.2913 no 3_556
H(22) H(42) 3.5730 no 3_556
H(22) H(63) 3.2854 no 4_454
H(22) H(69) 3.1286 no .
H(22) H(70) 3.2191 no .
H(23) C(19) 3.2949 no 4_554
H(23) C(20) 3.2193 no 4_554
H(23) C(46) 3.5128 no 4_554
H(23) C(47) 3.0042 no 4_554
H(23) C(48) 3.5357 no 4_554
H(23) H(6) 2.7162 no 4_554
H(23) H(7) 2.5570 no 4_554
H(23) H(12) 2.8066 no 4_554
H(23) H(58) 3.3906 no 4_554
H(24) C(41) 3.4561 no 3_556
H(24) C(46) 3.3895 no 4_554
H(24) C(47) 3.4857 no 4_554
H(24) C(52) 3.1598 no 4_554
H(24) H(12) 3.3395 no 4_554
H(24) H(58) 3.0193 no 4_554
H(24) H(59) 2.5450 no 3_556
H(24) H(68) 2.6360 no 4_554
H(24) H(70) 3.1093 no 4_554
H(25) H(6) 3.0198 no 4_554
H(25) H(7) 3.5367 no 4_554
H(25) H(57) 3.3185 no 4_554
H(25) H(58) 3.1082 no 4_554
H(25) H(59) 3.5395 no 3_556
H(26) C(28) 3.4178 no 3_656
H(26) H(32) 3.5496 no 3_656
H(26) H(33) 2.5373 no 3_656
H(26) H(44) 2.9449 no 4_554
H(26) H(55) 3.0097 no 4_554
H(26) H(57) 3.3808 no 4_554
H(27) C(15) 3.5937 no 4_554
H(27) C(17) 3.4696 no 4_554
H(27) C(18) 3.3284 no 4_554
H(27) C(19) 3.3223 no 4_554
H(27) C(20) 3.4562 no 4_554
H(27) H(2) 3.4320 no 4_554
H(27) H(9) 3.2957 no 4_554
H(27) H(44) 3.0700 no 4_554
H(27) H(57) 3.5606 no 4_554
H(28) H(57) 2.9653 no 4_554
H(29) C(32) 3.5637 no 2_646
H(29) C(34) 3.0843 no 2_646
H(29) H(4) 3.0658 no 3_657
H(29) H(45) 2.4837 no 2_646
H(29) H(46) 2.8376 no 2_646
H(29) H(50) 3.0520 no 2_646
H(29) H(52) 3.3558 no 2_646
H(30) C(16) 3.4939 no 3_657
H(30) C(17) 3.1517 no 3_657
H(30) C(39) 3.3943 no 3_657
H(30) C(42) 3.5302 no 3_657
H(30) H(3) 3.2712 no 3_657
H(30) H(4) 2.6373 no 3_657
H(30) H(11) 2.8039 no 3_657
H(30) H(45) 3.2828 no 2_646
H(30) H(65) 2.8450 no 3_657
H(31) C(42) 3.5589 no 3_657
H(31) H(11) 3.0040 no 3_657
H(31) H(65) 3.0758 no 3_657
H(31) H(66) 3.2257 no 3_657
H(32) C(12) 3.4206 no 2_646
H(32) C(42) 3.3232 no 3_657
H(32) H(26) 3.5496 no 3_656
H(32) H(53) 2.7387 no 2_646
H(32) H(55) 3.3751 no 2_646
H(32) H(65) 2.7590 no 3_657
H(32) H(66) 3.2965 no 3_657
H(32) H(67) 3.3990 no 3_657
H(33) C(28) 3.4553 no 3_656
H(33) C(30) 3.4190 no 3_656
H(33) H(26) 2.5373 no 3_656
H(33) H(33) 2.5702 no 3_656
H(33) H(37) 2.9652 no 3_656
H(34) H(46) 3.2935 no 2_646
H(35) C(50) 3.2967 no 1_655
H(35) C(51) 3.2345 no 1_655
H(35) H(15) 2.7214 no 1_655
H(35) H(16) 2.5817 no 1_655
H(35) H(41) 3.4933 no 3_656
H(35) H(67) 3.5603 no 3_657
H(36) C(33) 3.4293 no 4_554
H(36) C(34) 3.5861 no 4_554
H(36) H(16) 2.9015 no 1_655
H(36) H(44) 2.9776 no 4_554
H(36) H(46) 3.4077 no 4_554
H(36) H(62) 2.8340 no 4_554
H(36) H(63) 3.1882 no 4_554
H(37) C(34) 3.5985 no 4_554
H(37) C(45) 3.1960 no 3_656
H(37) H(16) 3.5021 no 1_655
H(37) H(33) 2.9652 no 3_656
H(37) H(41) 2.9815 no 3_656
H(37) H(42) 3.3164 no 3_656
H(37) H(43) 2.7773 no 3_656
H(37) H(44) 3.1849 no 4_554
H(37) H(46) 3.0939 no 4_554
H(38) C(13) 3.4324 no 4_554
H(38) C(41) 3.3359 no 3_556
H(38) C(49) 3.4296 no 3_556
H(38) H(14) 3.3410 no 3_556
H(38) H(20) 3.2528 no 3_556
H(38) H(56) 2.8486 no 4_554
H(38) H(58) 3.2837 no 4_554
H(38) H(59) 3.1249 no 3_556
H(38) H(60) 2.8021 no 3_556
H(38) H(61) 3.5926 no 3_556
H(39) C(44) 3.4569 no 3_556
H(39) H(39) 3.3530 no 3_556
H(39) H(40) 2.7321 no 3_556
H(39) H(59) 3.1597 no 3_556
H(39) H(60) 3.5093 no 3_556
H(40) C(8) 2.9619 no 3_556
H(40) C(44) 3.2763 no 3_556
H(40) H(20) 2.4647 no 3_556
H(40) H(21) 2.7080 no 3_556
H(40) H(22) 3.2913 no 3_556
H(40) H(39) 2.7321 no 3_556
H(40) H(40) 2.9680 no 3_556
H(41) C(13) 3.3673 no 4_554
H(41) C(50) 3.1919 no 3_556
H(41) H(15) 2.9697 no 3_556
H(41) H(35) 3.4933 no 3_656
H(41) H(37) 2.9815 no 3_656
H(41) H(56) 2.5843 no 4_554
H(41) H(57) 3.3286 no 4_554
H(42) H(21) 3.2732 no 3_556
H(42) H(22) 3.5730 no 3_556
H(42) H(37) 3.3164 no 3_656
H(42) H(46) 2.6350 no 2_646
H(42) H(52) 3.3091 no 2_646
H(42) H(63) 3.3273 no 2_646
H(43) H(37) 2.7773 no 3_656
H(43) H(46) 3.0910 no 2_646
H(44) C(29) 3.4945 no 4_555
H(44) C(30) 3.4291 no 4_555
H(44) H(26) 2.9449 no 4_555
H(44) H(27) 3.0700 no 4_555
H(44) H(36) 2.9776 no 4_555
H(44) H(37) 3.1849 no 4_555
H(45) C(17) 3.3707 no 4_554
H(45) C(18) 3.5129 no 4_554
H(45) C(43) 3.2958 no 2_656
H(45) H(4) 2.6879 no 4_554
H(45) H(5) 2.9796 no 4_554
H(45) H(29) 2.4837 no 2_656
H(45) H(30) 3.2828 no 2_656
H(46) C(45) 3.2912 no 2_656
H(46) H(29) 2.8376 no 2_656
H(46) H(34) 3.2935 no 2_656
H(46) H(36) 3.4077 no 4_555
H(46) H(37) 3.0939 no 4_555
H(46) H(42) 2.6350 no 2_656
H(46) H(43) 3.0910 no 2_656
H(48) C(49) 3.3167 no 2_556
H(48) C(50) 3.3841 no 2_556
H(48) H(14) 2.6639 no 2_556
H(48) H(15) 2.8084 no 2_556
H(48) H(61) 3.5137 no 2_556
H(49) H(10) 3.5054 no 2_556
H(49) H(14) 3.2130 no 2_556
H(49) H(61) 2.6359 no 2_556
H(50) C(17) 3.5007 no 4_554
H(50) H(4) 2.6323 no 4_554
H(50) H(29) 3.0520 no 2_656
H(51) C(10) 3.4430 no 4_655
H(51) C(51) 3.4117 no 1_655
H(51) H(16) 2.8341 no 1_655
H(51) H(17) 3.5168 no 4_655
H(51) H(18) 2.5831 no 4_655
H(51) H(68) 3.5033 no 1_655
H(52) S(1) 3.1129 no 2_656
H(52) H(18) 2.8461 no 4_655
H(52) H(21) 2.8405 no 4_655
H(52) H(29) 3.3558 no 2_656
H(52) H(42) 3.3091 no 2_656
H(53) C(28) 3.5906 no 2_656
H(53) C(42) 3.5136 no 4_554
H(53) H(15) 3.2773 no 2_556
H(53) H(32) 2.7387 no 2_656
H(53) H(65) 2.9023 no 4_554
H(53) H(67) 3.2182 no 4_554
H(54) C(18) 3.2595 no 4_554
H(54) H(5) 3.0943 no 4_554
H(54) H(65) 2.9920 no 4_554
H(55) H(5) 3.4249 no 4_554
H(55) H(26) 3.0097 no 4_555
H(55) H(32) 3.3751 no 2_656
H(56) N(1) 3.3816 no 4_555
H(56) C(44) 3.5066 no 4_555
H(56) C(45) 3.3021 no 4_555
H(56) C(49) 3.5055 no 2_556
H(56) C(50) 3.4736 no 2_556
H(56) H(14) 3.0171 no 2_556
H(56) H(15) 2.9541 no 2_556
H(56) H(38) 2.8486 no 4_555
H(56) H(41) 2.5843 no 4_555
H(56) H(61) 3.3464 no 2_556
H(56) H(71) 2.9734 no 4_555
H(57) N(1) 3.4528 no 4_555
H(57) C(30) 3.4833 no 4_555
H(57) H(25) 3.3185 no 4_555
H(57) H(26) 3.3808 no 4_555
H(57) H(27) 3.5606 no 4_555
H(57) H(28) 2.9653 no 4_555
H(57) H(41) 3.3286 no 4_555
H(57) H(71) 2.7386 no 4_555
H(58) C(9) 3.3561 no 4_555
H(58) C(41) 3.2645 no 2_556
H(58) H(23) 3.3906 no 4_555
H(58) H(24) 3.0193 no 4_555
H(58) H(25) 3.1082 no 4_555
H(58) H(38) 3.2837 no 4_555
H(58) H(59) 3.0750 no 2_556
H(58) H(60) 3.5631 no 2_556
H(58) H(61) 2.6930 no 2_556
H(58) H(70) 3.2834 no .
H(58) H(71) 3.3112 no 4_555
H(59) C(9) 3.4296 no 3_556
H(59) C(52) 3.3293 no 2_546
H(59) H(21) 3.3374 no 3_556
H(59) H(24) 2.5450 no 3_556
H(59) H(25) 3.5395 no 3_556
H(59) H(38) 3.1249 no 3_556
H(59) H(39) 3.1597 no 3_556
H(59) H(58) 3.0750 no 2_546
H(59) H(68) 2.6433 no 2_546
H(59) H(70) 3.1512 no 2_546
H(60) C(44) 3.5570 no 3_556
H(60) C(48) 3.1734 no .
H(60) C(49) 3.0461 no .
H(60) H(13) 2.7627 no .
H(60) H(14) 2.5152 no .
H(60) H(38) 2.8021 no 3_556
H(60) H(39) 3.5093 no 3_556
H(60) H(58) 3.5631 no 2_546
H(61) C(13) 3.3935 no 2_546
H(61) C(14) 3.4268 no 2_546
H(61) C(52) 3.4999 no 2_546
H(61) H(14) 2.7962 no .
H(61) H(38) 3.5926 no 3_556
H(61) H(48) 3.5137 no 2_546
H(61) H(49) 2.6359 no 2_546
H(61) H(56) 3.3464 no 2_546
H(61) H(58) 2.6930 no 2_546
H(61) H(68) 3.2026 no 2_546
H(61) H(70) 2.9787 no 2_546
H(62) H(36) 2.8340 no 4_555
H(62) H(66) 3.4443 no 3_657
H(62) H(69) 3.1117 no 4_655
H(63) C(51) 3.5859 no 4_655
H(63) C(52) 3.4674 no 4_655
H(63) H(16) 3.1804 no 4_655
H(63) H(22) 3.2854 no 4_655
H(63) H(36) 3.1882 no 4_555
H(63) H(42) 3.3273 no 2_656
H(63) H(69) 2.5785 no 4_655
H(64) C(38) 3.5751 no 3_657
H(64) C(42) 3.3276 no 3_657
H(64) C(52) 3.5656 no 4_655
H(64) H(17) 3.3113 no 4_655
H(64) H(18) 3.5432 no 4_655
H(64) H(66) 2.9499 no 3_657
H(64) H(67) 3.0825 no 3_657
H(64) H(69) 2.5962 no 4_655
H(65) C(12) 3.3933 no 4_555
H(65) C(43) 3.3641 no 3_657
H(65) H(30) 2.8450 no 3_657
H(65) H(31) 3.0758 no 3_657
H(65) H(32) 2.7590 no 3_657
H(65) H(53) 2.9023 no 4_555
H(65) H(54) 2.9920 no 4_555
H(66) C(21) 3.4076 no 3_657
H(66) C(22) 3.1841 no 3_657
H(66) C(23) 2.9849 no 3_657
H(66) C(24) 3.0506 no 3_657
H(66) C(25) 3.2170 no 3_657
H(66) C(26) 3.3802 no 3_657
H(66) C(33) 3.5344 no 3_657
H(66) H(3) 3.3111 no 3_657
H(66) H(8) 3.3888 no 3_657
H(66) H(31) 3.2257 no 3_657
H(66) H(32) 3.2965 no 3_657
H(66) H(62) 3.4443 no 3_657
H(66) H(64) 2.9499 no 3_657
H(67) H(15) 3.4739 no 3_557
H(67) H(32) 3.3990 no 3_657
H(67) H(35) 3.5603 no 3_657
H(67) H(53) 3.2182 no 4_555
H(67) H(64) 3.0825 no 3_657
H(68) C(9) 3.5089 no 4_555
H(68) C(36) 3.2086 no 2_556
H(68) C(41) 3.1526 no 2_556
H(68) H(18) 2.9990 no 4_555
H(68) H(24) 2.6360 no 4_555
H(68) H(51) 3.5033 no 1_455
H(68) H(59) 2.6433 no 2_556
H(68) H(61) 3.2026 no 2_556
H(69) C(33) 2.9154 no 4_454
H(69) H(10) 3.5750 no 2_556
H(69) H(17) 3.0295 no .
H(69) H(22) 3.1286 no .
H(69) H(62) 3.1117 no 4_454
H(69) H(63) 2.5785 no 4_454
H(69) H(64) 2.5962 no 4_454
H(70) C(3) 3.2892 no .
H(70) C(41) 3.4095 no 2_556
H(70) H(1) 3.1454 no .
H(70) H(10) 3.5646 no 2_556
H(70) H(17) 2.8356 no .
H(70) H(22) 3.2191 no .
H(70) H(24) 3.1093 no 4_555
H(70) H(58) 3.2834 no .
H(70) H(59) 3.1512 no 2_556
H(70) H(61) 2.9787 no 2_556
H(71) C(13) 3.1766 no 4_554
H(71) H(56) 2.9734 no 4_554
H(71) H(57) 2.7386 no 4_554
H(71) H(58) 3.3112 no 4_554

loop_
_geom_torsion_atom_site_label_1
_geom_torsion_atom_site_label_2
_geom_torsion_atom_site_label_3
_geom_torsion_atom_site_label_4
_geom_torsion
_geom_torsion_publ_flag
S(1) V(1) O(1) C(1) 129.54(11) no
O(1) V(1) S(1) C(35) -96.54(6) no
S(1) V(1) O(2) C(21) -107.26(11) no
O(2) V(1) S(1) C(35) 87.16(6) no
S(1) V(1) O(3) P(1) 171.17(7) no
O(3) V(1) S(1) C(35) -5.80(5) no
S(1) V(1) N(1) C(44) 70.27(9) no
S(1) V(1) N(1) C(45) -58.76(11) no
N(1) V(1) S(1) C(35) 176.14(6) no
O(1) V(1) O(2) C(21) 75.66(12) no
O(2) V(1) O(1) C(1) -53.71(15) no
O(1) V(1) O(3) P(1) -58.18(9) no
O(3) V(1) O(1) C(1) 37.90(14) no
O(1) V(1) N(1) C(44) -60.44(10) no
O(1) V(1) N(1) C(45) 170.52(12) no
N(1) V(1) O(1) C(1) -143.42(14) no
O(2) V(1) O(3) P(1) 48.42(8) no
O(3) V(1) O(2) C(21) -14.38(12) no
O(2) V(1) N(1) C(44) -167.04(10) no
O(2) V(1) N(1) C(45) 63.92(12) no
N(1) V(1) O(2) C(21) 164.63(12) no
V(1) S(1) C(35) C(36) 106.52(13) no
V(1) S(1) C(35) C(40) -74.90(14) no
O(3) P(1) C(6) C(1) -22.37(18) no
O(3) P(1) C(6) C(5) 162.30(13) no
C(6) P(1) O(3) V(1) 56.99(11) no
O(3) P(1) C(15) C(16) 79.07(15) no
O(3) P(1) C(15) C(20) -92.67(14) no
C(15) P(1) O(3) V(1) 177.88(8) no
O(3) P(1) C(26) C(21) 37.26(13) no
O(3) P(1) C(26) C(25) -148.79(11) no
C(26) P(1) O(3) V(1) -62.24(9) no
C(6) P(1) C(15) C(16) -158.95(12) no
C(6) P(1) C(15) C(20) 29.32(16) no
C(15) P(1) C(6) C(1) -143.04(14) no
C(15) P(1) C(6) C(5) 41.62(17) no
C(6) P(1) C(26) C(21) -84.43(13) no
C(6) P(1) C(26) C(25) 89.52(13) no
C(26) P(1) C(6) C(1) 99.18(15) no
C(26) P(1) C(6) C(5) -76.15(16) no
C(15) P(1) C(26) C(21) 157.34(11) no
C(15) P(1) C(26) C(25) -28.71(14) no
C(26) P(1) C(15) C(16) -42.21(15) no
C(26) P(1) C(15) C(20) 146.05(13) no
V(1) O(1) C(1) C(2) 165.69(11) no
V(1) O(1) C(1) C(6) -11.0(3) no
V(1) O(2) C(21) C(22) 174.73(9) no
V(1) O(2) C(21) C(26) -7.8(3) no
O(1) C(1) C(2) C(3) -171.70(17) no
O(1) C(1) C(2) C(7) 5.1(3) no
O(1) C(1) C(6) P(1) -4.7(3) no
O(1) C(1) C(6) C(5) 170.55(17) no
C(2) C(1) C(6) P(1) 178.65(16) no
C(2) C(1) C(6) C(5) -6.1(3) no
C(6) C(1) C(2) C(3) 5.1(3) no
C(6) C(1) C(2) C(7) -178.11(17) no
C(1) C(2) C(3) C(4) -0.5(4) no
C(1) C(2) C(7) C(8) 55.5(3) no
C(1) C(2) C(7) C(9) -66.7(3) no
C(1) C(2) C(7) C(10) 174.93(17) no
C(3) C(2) C(7) C(8) -127.8(2) no
C(3) C(2) C(7) C(9) 110.0(2) no
C(3) C(2) C(7) C(10) -8.4(3) no
C(7) C(2) C(3) C(4) -177.27(18) no
C(2) C(3) C(4) C(5) -3.2(4) no
C(2) C(3) C(4) C(11) 177.55(19) no
C(3) C(4) C(5) C(6) 2.2(4) no
C(3) C(4) C(11) C(12) -129.3(2) no
C(3) C(4) C(11) C(13) 111.4(3) no
C(3) C(4) C(11) C(14) -8.4(4) no
C(5) C(4) C(11) C(12) 51.5(3) no
C(5) C(4) C(11) C(13) -67.8(3) no
C(5) C(4) C(11) C(14) 172.4(2) no
C(11) C(4) C(5) C(6) -178.6(2) no
C(4) C(5) C(6) P(1) 177.79(19) no
C(4) C(5) C(6) C(1) 2.5(4) no
P(1) C(15) C(16) C(17) -173.80(13) no
P(1) C(15) C(20) C(19) 172.96(13) no
C(16) C(15) C(20) C(19) 1.2(3) no
C(20) C(15) C(16) C(17) -1.9(3) no
C(15) C(16) C(17) C(18) 1.4(4) no
C(16) C(17) C(18) C(19) -0.3(4) no
C(17) C(18) C(19) C(20) -0.3(4) no
C(18) C(19) C(20) C(15) -0.2(4) no
O(2) C(21) C(22) C(23) 173.96(13) no
O(2) C(21) C(22) C(27) -4.9(3) no
O(2) C(21) C(26) P(1) 0.4(2) no
O(2) C(21) C(26) C(25) -173.60(13) no
C(22) C(21) C(26) P(1) 177.88(12) no
C(22) C(21) C(26) C(25) 3.9(3) no
C(26) C(21) C(22) C(23) -3.6(3) no
C(26) C(21) C(22) C(27) 177.57(13) no
C(21) C(22) C(23) C(24) 0.8(3) no
C(21) C(22) C(27) C(28) -58.85(18) no
C(21) C(22) C(27) C(29) -177.55(13) no
C(21) C(22) C(27) C(30) 63.4(2) no
C(23) C(22) C(27) C(28) 122.35(16) no
C(23) C(22) C(27) C(29) 3.7(2) no
C(23) C(22) C(27) C(30) -115.39(17) no
C(27) C(22) C(23) C(24) 179.63(14) no
C(22) C(23) C(24) C(25) 1.8(3) no
C(22) C(23) C(24) C(31) -179.07(14) no
C(23) C(24) C(25) C(26) -1.5(3) no
C(23) C(24) C(31) C(32) 12.0(3) no
C(23) C(24) C(31) C(33) -109.3(2) no
C(23) C(24) C(31) C(34) 131.91(17) no
C(25) C(24) C(31) C(32) -168.92(14) no
C(25) C(24) C(31) C(33) 69.8(2) no
C(25) C(24) C(31) C(34) -49.0(3) no
C(31) C(24) C(25) C(26) 179.33(13) no
C(24) C(25) C(26) P(1) -175.14(13) no
C(24) C(25) C(26) C(21) -1.3(3) no
S(1) C(35) C(36) C(37) 176.93(13) no
S(1) C(35) C(36) C(41) -3.8(3) no
S(1) C(35) C(40) C(39) -176.53(12) no
S(1) C(35) C(40) C(43) 4.9(3) no
C(36) C(35) C(40) C(39) 2.0(3) no
C(36) C(35) C(40) C(43) -176.49(17) no
C(40) C(35) C(36) C(37) -1.6(3) no
C(40) C(35) C(36) C(41) 177.57(16) no
C(35) C(36) C(37) C(38) 0.7(4) no
C(41) C(36) C(37) C(38) -178.5(2) no
C(36) C(37) C(38) C(39) -0.2(4) no
C(36) C(37) C(38) C(42) 179.57(19) no
C(37) C(38) C(39) C(40) 0.7(4) no
C(42) C(38) C(39) C(40) -179.1(2) no
C(38) C(39) C(40) C(35) -1.6(3) no
C(38) C(39) C(40) C(43) 177.00(18) no
C(47) C(46) C(51) C(50) 1.5(4) no
C(51) C(46) C(47) C(48) -0.9(4) no
C(52) C(46) C(47) C(48) 178.8(3) no
C(52) C(46) C(51) C(50) -178.2(3) no
C(46) C(47) C(48) C(49) -0.3(5) no
C(47) C(48) C(49) C(50) 1.0(5) no
C(48) C(49) C(50) C(51) -0.4(6) no
C(49) C(50) C(51) C(46) -0.9(5) no
